data_1569387
loop_
_publ_author_name
'L&#xf6;we, Pawel'
'W&#xfc;nsche, Marius A'
'Purtscher, Felix R. S.'
'Gamper, Jakob'
'Hofer, Thomas S.'
'Wilm, Lukas F. B.'
'R&#xf6;thel, Maike B'
'Dielmann, Fabian'

_publ_section_title
;
 Terminal methylene phosphonium ions: precursors for transient
 monosubstituted phosphinocarbenes.
;
_journal_issue 29
_journal_name_full 'Chemical science'
_journal_page_first 7928
_journal_page_last 7935
_journal_paper_doi 10.1039/d3sc02899b
_journal_volume 14
_journal_year 2023
_chemical_formula_moiety 'C55 H74 N6 P, 1(C F3 O3 S)'
_chemical_formula_sum 'C56 H74 F3 N6 O3 P S'
_chemical_formula_weight 999.24
_space_group_crystal_system triclinic
_space_group_IT_number 2
_space_group_name_Hall '-P 1'
_space_group_name_H-M_alt 'P -1'
_atom_sites_solution_hydrogens mixed
_atom_sites_solution_primary dual
_audit_creation_date 2022-06-02
_audit_creation_method
;
Olex2 1.5-alpha
(compiled 2022.04.07 svn.rca3783a0 for OlexSys, GUI svn.r6498)
;
_audit_update_record
;
2023-02-23 deposited with the CCDC.	2023-06-29 downloaded from the CCDC.
;
_cell_angle_alpha 106.5338(7)
_cell_angle_beta 90.8992(7)
_cell_angle_gamma 91.4357(7)
_cell_formula_units_Z 4
_cell_length_a 12.1219(2)
_cell_length_b 21.3779(3)
_cell_length_c 22.6000(3)
_cell_measurement_reflns_used 9855
_cell_measurement_temperature 100(2)
_cell_measurement_theta_max 26.39
_cell_measurement_theta_min 2.36
_cell_volume 5611.07(14)
_computing_cell_refinement 'SAINT v8.37A (Bruker, 2015)'
_computing_data_collection 'Bruker APEX2'
_computing_data_reduction 'SAINT v8.37A (Bruker, 2015)'
_computing_molecular_graphics 'Olex2 1.5-alpha (Dolomanov et al., 2009)'
_computing_publication_material 'Olex2 1.5-alpha (Dolomanov et al., 2009)'
_computing_structure_refinement 'SHELXL 2018/3 (Sheldrick, 2015)'
_computing_structure_solution 'SHELXT  (Sheldrick, 2015)'
_diffrn_ambient_temperature 100.02
_diffrn_measured_fraction_theta_full 0.999
_diffrn_measured_fraction_theta_max 0.999
_diffrn_measurement_device_type 'Bruker APEX-II CCD'
_diffrn_measurement_method '\f and \w scans'
_diffrn_radiation_type MoK\a
_diffrn_radiation_wavelength 0.71073
_diffrn_reflns_av_R_equivalents 0.0357
_diffrn_reflns_av_unetI/netI 0.0395
_diffrn_reflns_Laue_measured_fraction_full 0.999
_diffrn_reflns_Laue_measured_fraction_max 0.999
_diffrn_reflns_limit_h_max 15
_diffrn_reflns_limit_h_min -15
_diffrn_reflns_limit_k_max 26
_diffrn_reflns_limit_k_min -26
_diffrn_reflns_limit_l_max 28
_diffrn_reflns_limit_l_min -28
_diffrn_reflns_number 74124
_diffrn_reflns_point_group_measured_fraction_full 0.999
_diffrn_reflns_point_group_measured_fraction_max 0.999
_diffrn_reflns_theta_full 25.242
_diffrn_reflns_theta_max 26.417
_diffrn_reflns_theta_min 0.994
_exptl_absorpt_coefficient_mu 0.143
_exptl_absorpt_correction_T_max 1.0000
_exptl_absorpt_correction_T_min 0.8166
_exptl_absorpt_correction_type multi-scan
_exptl_absorpt_process_details
;
SADABS-2016/2 (Bruker,2016/2) was used for absorption correction.
wR2(int) was 0.1013 before and 0.0315 after correction.
The Ratio of minimum to maximum transmission is 0.8166.
The \l/2 correction factor is Not present.
;
_exptl_crystal_colour colourless
_exptl_crystal_colour_primary colourless
_exptl_crystal_density_diffrn 1.183
_exptl_crystal_description plate
_exptl_crystal_F_000 2136
_exptl_crystal_size_max 0.29
_exptl_crystal_size_mid 0.29
_exptl_crystal_size_min 0.05
_refine_diff_density_max 0.793
_refine_diff_density_min -0.438
_refine_diff_density_rms 0.054
_refine_ls_extinction_method none
_refine_ls_goodness_of_fit_ref 1.025
_refine_ls_hydrogen_treatment mixed
_refine_ls_matrix_type full
_refine_ls_number_parameters 1485
_refine_ls_number_reflns 23011
_refine_ls_number_restraints 555
_refine_ls_restrained_S_all 1.029
_refine_ls_R_factor_all 0.0741
_refine_ls_R_factor_gt 0.0529
_refine_ls_shift/su_max 0.001
_refine_ls_shift/su_mean 0.000
_refine_ls_structure_factor_coef Fsqd
_refine_ls_weighting_details 'w=1/[\s^2^(Fo^2^)+(0.0587P)^2^+5.3178P] where P=(Fo^2^+2Fc^2^)/3'
_refine_ls_weighting_scheme calc
_refine_ls_wR_factor_gt 0.1282
_refine_ls_wR_factor_ref 0.1390
_reflns_Friedel_coverage 0.000
_reflns_number_gt 17523
_reflns_number_total 23011
_reflns_threshold_expression 'I > 2\s(I)'
_cod_data_source_file d3sc02899b2.cif
_cod_data_source_block p-1
_cod_depositor_comments 'Adding full bibliography for 1569380--1569388.cif.'
_cod_database_code 1569387
_shelx_shelxl_version_number 2018/3
_shelx_space_group_comment
;
The symmetry employed for this shelxl refinement is uniquely defined
by the following loop, which should always be used as a source of
symmetry information in preference to the above space-group names.
They are only intended as comments.
;
_olex2_refinement_description
;
1. Fixed Uiso
 At 1.2 times of:
  All C(H) groups, All C(H,H) groups
 At 1.5 times of:
  All C(H,H,H) groups
2. Restrained distances
 S2B-O4B = S2B-O6B = S2B-O5B
 1.44 with sigma of 0.02
 C112-F4 \\sim C112-F5 \\sim C112-F6
 with sigma of 0.02
 S2-O6 \\sim S2-O5 \\sim S2-O4
 with sigma of 0.02
 C114-F5B \\sim C114-F4B \\sim C114-F6B
 with sigma of 0.02
 S2B-O6B \\sim S2B-O5B \\sim S2B-O4B
 with sigma of 0.02
 F6B-C114 \\sim F5B-C114 \\sim F4B-C114
 with sigma of 0.02
 F5B-F4B \\sim F4B-F6B \\sim F6B-F5B
 with sigma of 0.02
 C113-F5C \\sim C113-F6C \\sim C113-F4C
 with sigma of 0.02
 S2C-O6C \\sim S2C-O5C \\sim S2C-O4C
 with sigma of 0.02
 S2B-C114 \\sim S2C-C113 \\sim S2-C112
 with sigma of 0.02
 F4C-C113 \\sim F5C-C113 \\sim F6C-C113
 with sigma of 0.02
3. Uiso/Uaniso restraints and constraints
C114 \\sim F5B \\sim F4B \\sim F6B \\sim S2B \\sim O6B \\sim O5B \\sim O4B:
within 2A with sigma of 0.04 and sigma for terminal atoms of 0.08 within 2A
C113 \\sim C112 \\sim F4 \\sim F5 \\sim F6 \\sim S2 \\sim O6 \\sim O5 \\sim O4
\\sim S2C \\sim C114 \\sim S2B \\sim O4B \\sim F4C \\sim F6C \\sim O4C \\sim
F4B \\sim O6C \\sim O5B \\sim O5C \\sim F5C \\sim F5B \\sim F6B \\sim O6B:
within 1.9A with sigma of 0.01 and sigma for terminal atoms of 0.01 within 1.9A
4. Others
 Sof(H26A)=Sof(C27A)=Sof(H27D)=Sof(H27E)=Sof(H27F)=Sof(C28A)=Sof(H28D)=
 Sof(H28E)=Sof(H28F)=1-FVAR(1)
 Sof(H26)=Sof(C27)=Sof(H27A)=Sof(H27B)=Sof(H27C)=Sof(C28)=Sof(H28A)=Sof(H28B)=
 Sof(H28C)=FVAR(1)
 Sof(H81A)=Sof(C82A)=Sof(H82D)=Sof(H82E)=Sof(H82F)=1-FVAR(2)
 Sof(H81)=Sof(C82)=Sof(H82A)=Sof(H82B)=Sof(H82C)=FVAR(2)
 Fixed Sof: C112(0.71) F4(0.71) F5(0.71) F6(0.71) S2(0.71) O6(0.71) O5(0.71)
 O4(0.71) C114(0.14) F5B(0.14) F4B(0.14) F6B(0.14) S2B(0.14) O6B(0.14)
 O5B(0.14) O4B(0.14) C113(0.15) F5C(0.15) F6C(0.15) F4C(0.15) S2C(0.15)
 O6C(0.15) O5C(0.15) O4C(0.15)
5.a Ternary CH refined with riding coordinates:
 C11(H11), C14(H14), C23(H23), C26(H26), C26(H26A), C38(H38), C41(H41),
 C50(H50), C53(H53), C66(H66), C69(H69), C78(H78), C81(H81), C81(H81A),
 C93(H93), C96(H96), C105(H105), C108(H108)
5.b Aromatic/amide H refined with riding coordinates:
 C3(H3), C4(H4), C7(H7), C8(H8), C9(H9), C19(H19), C20(H20), C21(H21),
 C30(H30), C31(H31), C34(H34), C35(H35), C36(H36), C46(H46), C47(H47), C48(H48),
  C58(H58), C59(H59), C62(H62), C63(H63), C64(H64), C74(H74), C75(H75),
 C76(H76), C85(H85), C86(H86), C89(H89), C90(H90), C91(H91), C101(H101),
 C102(H102), C103(H103)
5.c Idealised Me refined as rotating group:
 C12(H12A,H12B,H12C), C13(H13A,H13B,H13C), C15(H15A,H15B,H15C), C16(H16A,H16B,
 H16C), C24(H24A,H24B,H24C), C25(H25A,H25B,H25C), C27(H27A,H27B,H27C),
 C27A(H27D,H27E,H27F), C28(H28A,H28B,H28C), C28A(H28D,H28E,H28F), C39(H39A,H39B,
 H39C), C40(H40A,H40B,H40C), C42(H42A,H42B,H42C), C43(H43A,H43B,H43C), C51(H51A,
 H51B,H51C), C52(H52A,H52B,H52C), C54(H54A,H54B,H54C), C55(H55A,H55B,H55C),
 C67(H67A,H67B,H67C), C68(H68A,H68B,H68C), C70(H70A,H70B,H70C), C71(H71A,H71B,
 H71C), C79(H79A,H79B,H79C), C80(H80A,H80B,H80C), C82(H82A,H82B,H82C), C83(H83A,
 H83B,H83C), C94(H94A,H94B,H94C), C95(H95A,H95B,H95C), C97(H97A,H97B,H97C),
 C98(H98A,H98B,H98C), C106(H10A,H10B,H10C), C107(H10D,H10E,H10F), C109(H10G,
 H10H,H10I), C110(H11A,H11B,H11C), C82A(H82D,H82E,H82F)
;
_olex2_submission_special_instructions 'No special instructions were received'

loop_
_space_group_symop_operation_xyz
'x, y, z'
'-x, -y, -z'

loop_
_atom_site_label
_atom_site_type_symbol
_atom_site_fract_x
_atom_site_fract_y
_atom_site_fract_z
_atom_site_U_iso_or_equiv
_atom_site_adp_type
_atom_site_occupancy
_atom_site_site_symmetry_order
_atom_site_calc_flag
_atom_site_refinement_flags_posn
_atom_site_refinement_flags_adp
_atom_site_refinement_flags_occupancy
_atom_site_disorder_assembly
_atom_site_disorder_group
P1 P 0.80867(4) 0.28053(3) 0.50242(2) 0.01789(12) Uani 1 1 d . . . . .
N1 N 0.74672(14) 0.21744(8) 0.46164(8) 0.0175(4) Uani 1 1 d . . . . .
N2 N 0.56658(14) 0.23912(8) 0.42424(8) 0.0193(4) Uani 1 1 d . . . . .
N3 N 0.64711(14) 0.15047(8) 0.37558(8) 0.0188(4) Uani 1 1 d . . . . .
N4 N 0.85285(14) 0.26983(9) 0.56416(8) 0.0199(4) Uani 1 1 d . . . . .
N5 N 0.94378(14) 0.32220(8) 0.65946(7) 0.0175(4) Uani 1 1 d . . . . .
N6 N 1.04963(14) 0.29493(8) 0.58031(7) 0.0166(3) Uani 1 1 d . . . . .
C1 C 0.8331(2) 0.34669(13) 0.48291(15) 0.0383(6) Uani 1 1 d . . . . .
C2 C 0.65943(16) 0.20567(9) 0.42347(9) 0.0137(4) Uani 1 1 d . . . . .
C3 C 0.49534(18) 0.20398(10) 0.37635(10) 0.0233(5) Uani 1 1 d . . . . .
H3 H 0.424446 0.216828 0.366627 0.028 Uiso 1 1 calc R U . . .
C4 C 0.54446(18) 0.14953(11) 0.34694(10) 0.0234(5) Uani 1 1 d . . . . .
H4 H 0.514990 0.116082 0.312660 0.028 Uiso 1 1 calc R U . . .
C5 C 0.54902(17) 0.30256(10) 0.46683(10) 0.0204(4) Uani 1 1 d . . . . .
C6 C 0.55838(18) 0.35712(11) 0.44457(10) 0.0232(5) Uani 1 1 d . . . . .
C7 C 0.5502(2) 0.41808(11) 0.48725(11) 0.0288(5) Uani 1 1 d . . . . .
H7 H 0.557154 0.456425 0.474140 0.035 Uiso 1 1 calc R U . . .
C8 C 0.5318(2) 0.42327(12) 0.54900(11) 0.0311(5) Uani 1 1 d . . . . .
H8 H 0.526659 0.465248 0.577692 0.037 Uiso 1 1 calc R U . . .
C9 C 0.5209(2) 0.36811(12) 0.56932(11) 0.0289(5) Uani 1 1 d . . . . .
H9 H 0.507174 0.372797 0.611613 0.035 Uiso 1 1 calc R U . . .
C10 C 0.52965(18) 0.30594(11) 0.52861(10) 0.0235(5) Uani 1 1 d . . . . .
C11 C 0.5744(2) 0.35181(11) 0.37690(11) 0.0292(5) Uani 1 1 d . . . . .
H11 H 0.602427 0.307418 0.356596 0.035 Uiso 1 1 calc R U . . .
C12 C 0.6564(2) 0.40211(13) 0.36482(13) 0.0392(6) Uani 1 1 d . . . . .
H12A H 0.625103 0.445572 0.378124 0.059 Uiso 1 1 calc R U . . .
H12B H 0.671368 0.390909 0.320605 0.059 Uiso 1 1 calc R U . . .
H12C H 0.725430 0.402050 0.388009 0.059 Uiso 1 1 calc R U . . .
C13 C 0.4625(2) 0.35748(14) 0.34626(12) 0.0377(6) Uani 1 1 d . . . . .
H13A H 0.410675 0.323952 0.352114 0.057 Uiso 1 1 calc R U . . .
H13B H 0.472179 0.351303 0.302016 0.057 Uiso 1 1 calc R U . . .
H13C H 0.433402 0.400797 0.365112 0.057 Uiso 1 1 calc R U . . .
C14 C 0.51325(19) 0.24488(12) 0.54976(10) 0.0270(5) Uani 1 1 d . . . . .
H14 H 0.554728 0.208990 0.521500 0.032 Uiso 1 1 calc R U . . .
C15 C 0.3920(2) 0.22415(17) 0.54482(18) 0.0600(10) Uani 1 1 d . . . . .
H15A H 0.349310 0.259227 0.571188 0.090 Uiso 1 1 calc R U . . .
H15B H 0.382522 0.184627 0.558201 0.090 Uiso 1 1 calc R U . . .
H15C H 0.365955 0.215209 0.501866 0.090 Uiso 1 1 calc R U . . .
C16 C 0.5560(2) 0.25345(15) 0.61586(12) 0.0414(7) Uani 1 1 d . . . . .
H16A H 0.633137 0.269260 0.619825 0.062 Uiso 1 1 calc R U . . .
H16B H 0.551035 0.211416 0.625157 0.062 Uiso 1 1 calc R U . . .
H16C H 0.511238 0.285151 0.644865 0.062 Uiso 1 1 calc R U . . .
C17 C 0.73102(18) 0.10233(10) 0.35773(9) 0.0195(4) Uani 1 1 d . . . . .
C18 C 0.7153(2) 0.04304(10) 0.37197(10) 0.0248(5) Uani 1 1 d . . . . .
C19 C 0.7997(2) -0.00061(11) 0.35605(10) 0.0291(5) Uani 1 1 d . . . . .
H19 H 0.792771 -0.041433 0.364784 0.035 Uiso 1 1 calc R U . . .
C20 C 0.8940(2) 0.01330(12) 0.32783(11) 0.0313(5) Uani 1 1 d . . . . .
H20 H 0.950874 -0.017524 0.318173 0.038 Uiso 1 1 calc R U . . .
C21 C 0.90588(19) 0.07188(12) 0.31360(10) 0.0273(5) Uani 1 1 d . . . . .
H21 H 0.970509 0.080867 0.293838 0.033 Uiso 1 1 calc R U . . .
C22 C 0.82346(18) 0.11783(11) 0.32813(10) 0.0223(5) Uani 1 1 d . . . . .
C23 C 0.6166(2) 0.02955(12) 0.40651(12) 0.0313(5) Uani 1 1 d . . . . .
H23 H 0.555988 0.057972 0.399999 0.038 Uiso 1 1 calc R U . . .
C24 C 0.6431(3) 0.04743(17) 0.47541(13) 0.0557(9) Uani 1 1 d . . . . .
H24A H 0.699682 0.018636 0.483293 0.084 Uiso 1 1 calc R U . . .
H24B H 0.576205 0.042323 0.497574 0.084 Uiso 1 1 calc R U . . .
H24C H 0.670610 0.092861 0.489756 0.084 Uiso 1 1 calc R U . . .
C25 C 0.5747(3) -0.04148(14) 0.38271(15) 0.0503(8) Uani 1 1 d . . . . .
H25A H 0.568521 -0.054126 0.337535 0.075 Uiso 1 1 calc R U . . .
H25B H 0.502033 -0.046014 0.399761 0.075 Uiso 1 1 calc R U . . .
H25C H 0.626548 -0.069793 0.395586 0.075 Uiso 1 1 calc R U . . .
C26 C 0.83285(19) 0.18119(11) 0.31025(10) 0.0238(5) Uani 1 1 d . . . . .
H26 H 0.767584 0.208289 0.325720 0.029 Uiso 0.694(9) 1 calc R U P A 1
H26A H 0.803213 0.217025 0.344502 0.029 Uiso 0.306(9) 1 calc R U P A 2
C27 C 0.9403(3) 0.2199(2) 0.3389(2) 0.0307(11) Uani 0.694(9) 1 d . . P A 1
H27A H 0.941873 0.226603 0.383664 0.046 Uiso 0.694(9) 1 calc R U P A 1
H27B H 0.942257 0.262338 0.330323 0.046 Uiso 0.694(9) 1 calc R U P A 1
H27C H 1.004561 0.195193 0.320839 0.046 Uiso 0.694(9) 1 calc R U P A 1
C27A C 0.9453(9) 0.2003(8) 0.2978(9) 0.066(4) Uani 0.306(9) 1 d . . P A 2
H27D H 0.994592 0.199833 0.332471 0.098 Uiso 0.306(9) 1 calc R U P A 2
H27E H 0.945476 0.244399 0.292852 0.098 Uiso 0.306(9) 1 calc R U P A 2
H27F H 0.970805 0.169571 0.259937 0.098 Uiso 0.306(9) 1 calc R U P A 2
C28 C 0.8358(5) 0.1659(2) 0.24044(16) 0.0365(13) Uani 0.694(9) 1 d . . P A 1
H28A H 0.900317 0.139860 0.225260 0.055 Uiso 0.694(9) 1 calc R U P A 1
H28B H 0.840635 0.206748 0.228938 0.055 Uiso 0.694(9) 1 calc R U P A 1
H28C H 0.768453 0.141250 0.222079 0.055 Uiso 0.694(9) 1 calc R U P A 1
C28A C 0.7579(12) 0.1731(6) 0.2505(5) 0.055(4) Uani 0.306(9) 1 d . . P A 2
H28D H 0.682797 0.159637 0.258085 0.082 Uiso 0.306(9) 1 calc R U P A 2
H28E H 0.788289 0.139934 0.215828 0.082 Uiso 0.306(9) 1 calc R U P A 2
H28F H 0.756028 0.214875 0.240649 0.082 Uiso 0.306(9) 1 calc R U P A 2
C29 C 0.94285(17) 0.29564(9) 0.59751(9) 0.0163(4) Uani 1 1 d . . . . .
C30 C 1.05176(17) 0.33848(10) 0.68097(9) 0.0194(4) Uani 1 1 d . . . . .
H30 H 1.074855 0.358023 0.722661 0.023 Uiso 1 1 calc R U . . .
C31 C 1.11696(17) 0.32166(10) 0.63241(9) 0.0187(4) Uani 1 1 d . . . . .
H31 H 1.195066 0.326916 0.633166 0.022 Uiso 1 1 calc R U . . .
C32 C 0.84676(18) 0.33320(11) 0.69689(9) 0.0203(4) Uani 1 1 d . . . . .
C33 C 0.81233(19) 0.28449(12) 0.72303(10) 0.0264(5) Uani 1 1 d . . . . .
C34 C 0.7185(2) 0.29663(13) 0.75911(11) 0.0332(6) Uani 1 1 d . . . . .
H34 H 0.692810 0.264978 0.778259 0.040 Uiso 1 1 calc R U . . .
C35 C 0.6625(2) 0.35365(13) 0.76747(11) 0.0342(6) Uani 1 1 d . . . . .
H35 H 0.597974 0.360455 0.791503 0.041 Uiso 1 1 calc R U . . .
C36 C 0.6995(2) 0.40105(12) 0.74114(11) 0.0320(5) Uani 1 1 d . . . . .
H36 H 0.660335 0.440250 0.747423 0.038 Uiso 1 1 calc R U . . .
C37 C 0.79387(19) 0.39191(11) 0.70542(10) 0.0257(5) Uani 1 1 d . . . . .
C38 C 0.8706(2) 0.21993(14) 0.71044(13) 0.0390(6) Uani 1 1 d . . . . .
H38 H 0.944668 0.226339 0.693818 0.047 Uiso 1 1 calc R U . . .
C39 C 0.8086(3) 0.16656(13) 0.66115(14) 0.0460(7) Uani 1 1 d . . . . .
H39A H 0.735342 0.158920 0.676006 0.069 Uiso 1 1 calc R U . . .
H39B H 0.849840 0.126227 0.652277 0.069 Uiso 1 1 calc R U . . .
H39C H 0.800553 0.180158 0.623436 0.069 Uiso 1 1 calc R U . . .
C40 C 0.8901(3) 0.1995(2) 0.76948(17) 0.0660(10) Uani 1 1 d . . . . .
H40A H 0.926726 0.235624 0.800972 0.099 Uiso 1 1 calc R U . . .
H40B H 0.936828 0.161350 0.760422 0.099 Uiso 1 1 calc R U . . .
H40C H 0.819076 0.188498 0.784751 0.099 Uiso 1 1 calc R U . . .
C41 C 0.8408(2) 0.44539(11) 0.68039(12) 0.0334(6) Uani 1 1 d . . . . .
H41 H 0.892672 0.424857 0.646937 0.040 Uiso 1 1 calc R U . . .
C42 C 0.7538(3) 0.47854(15) 0.65276(15) 0.0508(8) Uani 1 1 d . . . . .
H42A H 0.710228 0.445659 0.621416 0.076 Uiso 1 1 calc R U . . .
H42B H 0.789358 0.509320 0.633605 0.076 Uiso 1 1 calc R U . . .
H42C H 0.705128 0.502177 0.685285 0.076 Uiso 1 1 calc R U . . .
C43 C 0.9075(3) 0.49520(14) 0.73121(18) 0.0566(9) Uani 1 1 d . . . . .
H43A H 0.857833 0.518036 0.763559 0.085 Uiso 1 1 calc R U . . .
H43B H 0.944596 0.526856 0.713673 0.085 Uiso 1 1 calc R U . . .
H43C H 0.962747 0.472634 0.748952 0.085 Uiso 1 1 calc R U . . .
C44 C 1.09060(17) 0.26683(10) 0.51903(9) 0.0193(4) Uani 1 1 d . . . . .
C45 C 1.13607(17) 0.30910(11) 0.48793(10) 0.0220(5) Uani 1 1 d . . . . .
C46 C 1.18468(19) 0.28050(12) 0.43157(10) 0.0275(5) Uani 1 1 d . . . . .
H46 H 1.218583 0.307530 0.409746 0.033 Uiso 1 1 calc R U . . .
C47 C 1.18437(19) 0.21359(13) 0.40695(11) 0.0308(5) Uani 1 1 d . . . . .
H47 H 1.217820 0.195113 0.368408 0.037 Uiso 1 1 calc R U . . .
C48 C 1.13593(19) 0.17326(12) 0.43778(11) 0.0283(5) Uani 1 1 d . . . . .
H48 H 1.134709 0.127349 0.419502 0.034 Uiso 1 1 calc R U . . .
C49 C 1.08867(18) 0.19856(11) 0.49529(10) 0.0236(5) Uani 1 1 d . . . . .
C50 C 1.13507(19) 0.38300(11) 0.51293(11) 0.0266(5) Uani 1 1 d . . . . .
H50 H 1.081327 0.394262 0.547211 0.032 Uiso 1 1 calc R U . . .
C51 C 1.0985(2) 0.41525(13) 0.46368(13) 0.0389(6) Uani 1 1 d . . . . .
H51A H 1.155504 0.410213 0.432545 0.058 Uiso 1 1 calc R U . . .
H51B H 1.087376 0.461786 0.483095 0.058 Uiso 1 1 calc R U . . .
H51C H 1.029181 0.394388 0.443911 0.058 Uiso 1 1 calc R U . . .
C52 C 1.2492(2) 0.41075(13) 0.53942(13) 0.0382(6) Uani 1 1 d . . . . .
H52A H 1.271042 0.391436 0.572135 0.057 Uiso 1 1 calc R U . . .
H52B H 1.246125 0.458242 0.556505 0.057 Uiso 1 1 calc R U . . .
H52C H 1.303290 0.400304 0.506537 0.057 Uiso 1 1 calc R U . . .
C53 C 1.0415(2) 0.15274(11) 0.52961(11) 0.0268(5) Uani 1 1 d . . . . .
H53 H 1.007747 0.179787 0.568242 0.032 Uiso 1 1 calc R U . . .
C54 C 1.1331(2) 0.11344(14) 0.54795(14) 0.0443(7) Uani 1 1 d . . . . .
H54A H 1.168730 0.087389 0.510747 0.066 Uiso 1 1 calc R U . . .
H54B H 1.101328 0.084384 0.570250 0.066 Uiso 1 1 calc R U . . .
H54C H 1.187933 0.143357 0.574601 0.066 Uiso 1 1 calc R U . . .
C55 C 0.9521(2) 0.10635(12) 0.49179(13) 0.0396(6) Uani 1 1 d . . . . .
H55A H 0.894139 0.131647 0.479567 0.059 Uiso 1 1 calc R U . . .
H55B H 0.920230 0.079977 0.516698 0.059 Uiso 1 1 calc R U . . .
H55C H 0.984428 0.077592 0.454794 0.059 Uiso 1 1 calc R U . . .
P2 P 0.22290(4) 0.26604(2) -0.00823(2) 0.01528(11) Uani 1 1 d . . . . .
N7 N 0.28479(14) 0.29235(8) 0.05557(8) 0.0178(4) Uani 1 1 d . . . . .
N8 N 0.36760(14) 0.35056(8) 0.15010(7) 0.0155(3) Uani 1 1 d . . . . .
N9 N 0.34571(14) 0.40714(8) 0.08508(7) 0.0159(3) Uani 1 1 d . . . . .
N10 N 0.25664(14) 0.19376(8) -0.04090(8) 0.0181(4) Uani 1 1 d . . . . .
N11 N 0.22466(14) 0.12026(8) -0.14155(7) 0.0162(3) Uani 1 1 d . . . . .
N12 N 0.09600(14) 0.12251(8) -0.07543(8) 0.0171(4) Uani 1 1 d . . . . .
C56 C 0.1344(2) 0.30325(12) -0.03964(11) 0.0260(5) Uani 1 1 d . . . . .
C57 C 0.32672(16) 0.34700(9) 0.09288(9) 0.0144(4) Uani 1 1 d . . . . .
C58 C 0.41516(17) 0.41232(10) 0.17715(9) 0.0185(4) Uani 1 1 d . . . . .
H58 H 0.450398 0.426967 0.216725 0.022 Uiso 1 1 calc R U . . .
C59 C 0.40197(17) 0.44714(10) 0.13700(9) 0.0181(4) Uani 1 1 d . . . . .
H59 H 0.426431 0.491088 0.142769 0.022 Uiso 1 1 calc R U . . .
C60 C 0.37558(18) 0.29491(9) 0.17384(9) 0.0184(4) Uani 1 1 d . . . . .
C61 C 0.28821(19) 0.27995(10) 0.20734(9) 0.0217(5) Uani 1 1 d . . . . .
C62 C 0.2985(2) 0.22478(11) 0.22827(10) 0.0292(5) Uani 1 1 d . . . . .
H62 H 0.240252 0.212301 0.250559 0.035 Uiso 1 1 calc R U . . .
C63 C 0.3917(2) 0.18833(11) 0.21710(11) 0.0348(6) Uani 1 1 d . . . . .
H63 H 0.397131 0.151093 0.231869 0.042 Uiso 1 1 calc R U . . .
C64 C 0.4772(2) 0.20517(12) 0.18475(12) 0.0354(6) Uani 1 1 d . . . . .
H64 H 0.541444 0.179789 0.178120 0.042 Uiso 1 1 calc R U . . .
C65 C 0.47103(19) 0.25875(11) 0.16159(10) 0.0257(5) Uani 1 1 d . . . . .
C66 C 0.18484(19) 0.31969(11) 0.21907(10) 0.0253(5) Uani 1 1 d . . . . .
H66 H 0.200155 0.361264 0.208294 0.030 Uiso 1 1 calc R U . . .
C67 C 0.0889(2) 0.28322(15) 0.17781(12) 0.0411(6) Uani 1 1 d . . . . .
H67A H 0.071117 0.242756 0.188304 0.062 Uiso 1 1 calc R U . . .
H67B H 0.109949 0.272774 0.134466 0.062 Uiso 1 1 calc R U . . .
H67C H 0.024259 0.310758 0.184198 0.062 Uiso 1 1 calc R U . . .
C68 C 0.1534(2) 0.33729(12) 0.28722(11) 0.0321(5) Uani 1 1 d . . . . .
H68A H 0.213870 0.363044 0.312852 0.048 Uiso 1 1 calc R U . . .
H68B H 0.139940 0.297188 0.299161 0.048 Uiso 1 1 calc R U . . .
H68C H 0.086440 0.362862 0.293171 0.048 Uiso 1 1 calc R U . . .
C69 C 0.5615(2) 0.27429(12) 0.12195(12) 0.0333(6) Uani 1 1 d . . . . .
H69 H 0.545955 0.317585 0.115393 0.040 Uiso 1 1 calc R U . . .
C70 C 0.5584(2) 0.22339(14) 0.05848(12) 0.0406(6) Uani 1 1 d . . . . .
H70A H 0.484132 0.220663 0.039930 0.061 Uiso 1 1 calc R U . . .
H70B H 0.577056 0.180727 0.063248 0.061 Uiso 1 1 calc R U . . .
H70C H 0.611853 0.236250 0.031703 0.061 Uiso 1 1 calc R U . . .
C71 C 0.6759(2) 0.27969(15) 0.15268(15) 0.0506(8) Uani 1 1 d . . . . .
H71A H 0.694999 0.237258 0.157853 0.076 Uiso 1 1 calc R U . . .
H71B H 0.675567 0.312280 0.193175 0.076 Uiso 1 1 calc R U . . .
H71C H 0.730450 0.293003 0.126717 0.076 Uiso 1 1 calc R U . . .
C72 C 0.31467(18) 0.42624(10) 0.03117(9) 0.0203(4) Uani 1 1 d . . . . .
C73 C 0.2242(2) 0.46639(11) 0.03532(11) 0.0273(5) Uani 1 1 d . . . . .
C74 C 0.1946(3) 0.48266(12) -0.01816(13) 0.0420(7) Uani 1 1 d . . . . .
H74 H 0.133174 0.509477 -0.017810 0.050 Uiso 1 1 calc R U . . .
C75 C 0.2532(3) 0.46041(13) -0.07177(12) 0.0506(9) Uani 1 1 d . . . . .
H75 H 0.230772 0.471596 -0.107821 0.061 Uiso 1 1 calc R U . . .
C76 C 0.3434(3) 0.42243(12) -0.07355(11) 0.0405(7) Uani 1 1 d . . . . .
H76 H 0.383491 0.408596 -0.110551 0.049 Uiso 1 1 calc R U . . .
C77 C 0.3770(2) 0.40384(11) -0.02207(10) 0.0273(5) Uani 1 1 d . . . . .
C78 C 0.1590(2) 0.48945(11) 0.09423(12) 0.0312(5) Uani 1 1 d . . . . .
H78 H 0.210328 0.490912 0.129705 0.037 Uiso 1 1 calc R U . . .
C79 C 0.0646(2) 0.44059(13) 0.09508(14) 0.0393(6) Uani 1 1 d . . . . .
H79A H 0.095196 0.398368 0.094299 0.059 Uiso 1 1 calc R U . . .
H79B H 0.015994 0.435264 0.058809 0.059 Uiso 1 1 calc R U . . .
H79C H 0.022302 0.456915 0.132671 0.059 Uiso 1 1 calc R U . . .
C80 C 0.1147(3) 0.55837(13) 0.10437(17) 0.0516(8) Uani 1 1 d . . . . .
H80A H 0.057117 0.557407 0.073149 0.077 Uiso 1 1 calc R U . . .
H80B H 0.175046 0.588337 0.100822 0.077 Uiso 1 1 calc R U . . .
H80C H 0.083538 0.573286 0.145606 0.077 Uiso 1 1 calc R U . . .
C81 C 0.4793(2) 0.36399(12) -0.02313(11) 0.0319(6) Uani 1 1 d . . . . .
H81 H 0.464183 0.342205 0.009756 0.038 Uiso 0.42(3) 1 calc R U P B 1
H81A H 0.485803 0.349649 0.015179 0.038 Uiso 0.58(3) 1 calc R U P B 2
C82 C 0.5823(9) 0.4065(5) 0.0027(10) 0.043(3) Uani 0.42(3) 1 d . . P B 1
H82A H 0.599469 0.434632 -0.023610 0.064 Uiso 0.42(3) 1 calc R U P B 1
H82B H 0.644669 0.378451 0.003540 0.064 Uiso 0.42(3) 1 calc R U P B 1
H82C H 0.568584 0.433557 0.044687 0.064 Uiso 0.42(3) 1 calc R U P B 1
C83 C 0.4871(3) 0.30602(14) -0.08067(13) 0.0504(8) Uani 1 1 d . . . . .
H83A H 0.489797 0.321743 -0.117351 0.076 Uiso 1 1 calc R U . . .
H83B H 0.422368 0.276762 -0.083837 0.076 Uiso 1 1 calc R U . . .
H83C H 0.554201 0.282304 -0.077767 0.076 Uiso 1 1 calc R U . . .
C84 C 0.19430(16) 0.15031(9) -0.08309(9) 0.0151(4) Uani 1 1 d . . . . .
C85 C 0.14471(18) 0.07310(10) -0.17017(10) 0.0203(4) Uani 1 1 d . . . . .
H85 H 0.146283 0.045011 -0.211128 0.024 Uiso 1 1 calc R U . . .
C86 C 0.06525(18) 0.07455(10) -0.12951(9) 0.0201(4) Uani 1 1 d . . . . .
H86 H -0.000130 0.047791 -0.136269 0.024 Uiso 1 1 calc R U . . .
C87 C 0.32786(17) 0.13199(10) -0.16818(9) 0.0174(4) Uani 1 1 d . . . . .
C88 C 0.41850(18) 0.09599(10) -0.15998(9) 0.0201(4) Uani 1 1 d . . . . .
C89 C 0.51639(19) 0.10646(11) -0.18731(10) 0.0251(5) Uani 1 1 d . . . . .
H89 H 0.579651 0.082691 -0.182873 0.030 Uiso 1 1 calc R U . . .
C90 C 0.52243(19) 0.15122(11) -0.22094(10) 0.0274(5) Uani 1 1 d . . . . .
H90 H 0.590122 0.158118 -0.239101 0.033 Uiso 1 1 calc R U . . .
C91 C 0.4318(2) 0.18594(11) -0.22849(10) 0.0264(5) Uani 1 1 d . . . . .
H91 H 0.438129 0.216530 -0.251698 0.032 Uiso 1 1 calc R U . . .
C92 C 0.33106(18) 0.17710(10) -0.20279(9) 0.0207(4) Uani 1 1 d . . . . .
C93 C 0.41045(19) 0.04497(11) -0.12502(11) 0.0257(5) Uani 1 1 d . . . . .
H93 H 0.339003 0.050436 -0.102853 0.031 Uiso 1 1 calc R U . . .
C94 C 0.4091(3) -0.02351(12) -0.17038(14) 0.0445(7) Uani 1 1 d . . . . .
H94A H 0.480347 -0.031044 -0.190715 0.067 Uiso 1 1 calc R U . . .
H94B H 0.350159 -0.027403 -0.201521 0.067 Uiso 1 1 calc R U . . .
H94C H 0.395905 -0.055979 -0.147987 0.067 Uiso 1 1 calc R U . . .
C95 C 0.5036(3) 0.05290(14) -0.07725(13) 0.0457(7) Uani 1 1 d . . . . .
H95A H 0.504731 0.097391 -0.049343 0.068 Uiso 1 1 calc R U . . .
H95B H 0.574183 0.044820 -0.098193 0.068 Uiso 1 1 calc R U . . .
H95C H 0.491706 0.021580 -0.053461 0.068 Uiso 1 1 calc R U . . .
C96 C 0.2295(2) 0.21221(11) -0.21487(10) 0.0251(5) Uani 1 1 d . . . . .
H96 H 0.168749 0.202332 -0.189164 0.030 Uiso 1 1 calc R U . . .
C97 C 0.2470(2) 0.28618(12) -0.19743(12) 0.0380(6) Uani 1 1 d . . . . .
H97A H 0.303915 0.297322 -0.223396 0.057 Uiso 1 1 calc R U . . .
H97B H 0.270741 0.302434 -0.153954 0.057 Uiso 1 1 calc R U . . .
H97C H 0.177745 0.306314 -0.203729 0.057 Uiso 1 1 calc R U . . .
C98 C 0.1927(2) 0.18575(14) -0.28270(12) 0.0416(7) Uani 1 1 d . . . . .
H98A H 0.174306 0.138994 -0.292117 0.062 Uiso 1 1 calc R U . . .
H98B H 0.252710 0.192439 -0.309053 0.062 Uiso 1 1 calc R U . . .
H98C H 0.127669 0.208851 -0.290383 0.062 Uiso 1 1 calc R U . . .
C99 C 0.03914(17) 0.13452(10) -0.01771(9) 0.0196(4) Uani 1 1 d . . . . .
C100 C -0.06196(18) 0.16587(10) -0.01236(10) 0.0236(5) Uani 1 1 d . . . . .
C101 C -0.1175(2) 0.17288(12) 0.04229(12) 0.0321(5) Uani 1 1 d . . . . .
H101 H -0.186613 0.193553 0.047601 0.039 Uiso 1 1 calc R U . . .
C102 C -0.0746(2) 0.15050(13) 0.08889(11) 0.0362(6) Uani 1 1 d . . . . .
H102 H -0.114433 0.155927 0.125798 0.043 Uiso 1 1 calc R U . . .
C103 C 0.0255(2) 0.12028(12) 0.08275(11) 0.0310(5) Uani 1 1 d . . . . .
H103 H 0.054261 0.105732 0.115704 0.037 Uiso 1 1 calc R U . . .
C104 C 0.08490(18) 0.11081(10) 0.02867(10) 0.0217(5) Uani 1 1 d . . . . .
C105 C -0.11353(18) 0.18984(11) -0.06312(11) 0.0266(5) Uani 1 1 d . . . . .
H105 H -0.057330 0.187243 -0.095586 0.032 Uiso 1 1 calc R U . . .
C106 C -0.1487(2) 0.26101(12) -0.03949(14) 0.0398(6) Uani 1 1 d . . . . .
H10A H -0.086552 0.288256 -0.017180 0.060 Uiso 1 1 calc R U . . .
H10B H -0.210723 0.263667 -0.011659 0.060 Uiso 1 1 calc R U . . .
H10C H -0.171341 0.276510 -0.074561 0.060 Uiso 1 1 calc R U . . .
C107 C -0.2131(2) 0.14573(13) -0.09281(12) 0.0323(5) Uani 1 1 d . . . . .
H10D H -0.267056 0.145134 -0.061115 0.048 Uiso 1 1 calc R U . . .
H10E H -0.188602 0.101306 -0.111766 0.048 Uiso 1 1 calc R U . . .
H10F H -0.247305 0.162585 -0.124529 0.048 Uiso 1 1 calc R U . . .
C108 C 0.19239(19) 0.07448(11) 0.02232(10) 0.0239(5) Uani 1 1 d . . . . .
H108 H 0.221977 0.071285 -0.019463 0.029 Uiso 1 1 calc R U . . .
C109 C 0.1738(2) 0.00516(12) 0.02749(14) 0.0420(7) Uani 1 1 d . . . . .
H10G H 0.115721 -0.017424 -0.002084 0.063 Uiso 1 1 calc R U . . .
H10H H 0.151458 0.007189 0.069458 0.063 Uiso 1 1 calc R U . . .
H10I H 0.242435 -0.018679 0.018395 0.063 Uiso 1 1 calc R U . . .
C110 C 0.2786(2) 0.11114(12) 0.07074(12) 0.0337(6) Uani 1 1 d . . . . .
H11A H 0.253249 0.112386 0.112013 0.051 Uiso 1 1 calc R U . . .
H11B H 0.289025 0.155813 0.067952 0.051 Uiso 1 1 calc R U . . .
H11C H 0.348755 0.088719 0.063290 0.051 Uiso 1 1 calc R U . . .
S1 S 0.38842(5) 0.44175(3) 0.73454(2) 0.02307(12) Uani 1 1 d . . . . .
F1 F 0.18975(11) 0.46057(8) 0.78036(6) 0.0380(3) Uani 1 1 d . . . . .
F2 F 0.21354(13) 0.49435(8) 0.70025(7) 0.0451(4) Uani 1 1 d . . . . .
F3 F 0.28501(14) 0.54892(8) 0.78809(9) 0.0558(5) Uani 1 1 d . . . . .
O1 O 0.42655(14) 0.43972(8) 0.79466(7) 0.0310(4) Uani 1 1 d . . . . .
O2 O 0.45686(14) 0.48074(8) 0.70621(7) 0.0324(4) Uani 1 1 d . . . . .
O3 O 0.34811(13) 0.38012(8) 0.69423(7) 0.0287(4) Uani 1 1 d . . . . .
C111 C 0.2633(2) 0.48880(12) 0.75165(12) 0.0332(6) Uani 1 1 d . . . . .
H56A H 0.101(2) 0.2798(14) -0.0777(14) 0.043(8) Uiso 1 1 d . . . . .
H56B H 0.115(2) 0.3457(15) -0.0190(13) 0.041(8) Uiso 1 1 d . . . . .
H1A H 0.809(3) 0.3493(15) 0.4421(15) 0.058(9) Uiso 1 1 d . . . . .
H1B H 0.873(3) 0.3820(16) 0.5098(15) 0.055(9) Uiso 1 1 d . . . . .
C112 C 0.2572(3) 0.01368(17) 0.3102(2) 0.0362(8) Uani 0.71 1 d D U P C 1
F4 F 0.3330(2) 0.05541(15) 0.34521(14) 0.0619(7) Uani 0.71 1 d D U P C 1
F5 F 0.3023(3) -0.04380(16) 0.29629(16) 0.0509(8) Uani 0.71 1 d D U P C 1
F6 F 0.1781(4) 0.0125(3) 0.3489(2) 0.0394(10) Uani 0.71 1 d D U P C 1
S2 S 0.2128(3) 0.03950(15) 0.24218(11) 0.0282(4) Uani 0.71 1 d D U P C 1
O6 O 0.1771(3) 0.10370(14) 0.27106(15) 0.0322(7) Uani 0.71 1 d D U P C 1
O5 O 0.3129(5) 0.0319(4) 0.2084(2) 0.0467(13) Uani 0.71 1 d D U P C 1
O4 O 0.1236(3) -0.00790(16) 0.21886(14) 0.0530(8) Uani 0.71 1 d D U P C 1
C114 C 0.1987(13) -0.0118(8) 0.2770(8) 0.0402(18) Uani 0.14 1 d D U P D 2
F5B F 0.1165(10) -0.0552(6) 0.2480(6) 0.054(2) Uani 0.14 1 d D U P D 2
F4B F 0.164(2) -0.0027(11) 0.3351(11) 0.042(3) Uani 0.14 1 d D U P D 2
F6B F 0.2736(14) -0.0580(9) 0.2761(9) 0.039(2) Uani 0.14 1 d D U P D 2
S2B S 0.2303(10) 0.0510(6) 0.2412(6) 0.0434(18) Uani 0.14 1 d D U P D 2
O6B O 0.2664(15) 0.0114(9) 0.1842(8) 0.046(3) Uani 0.14 1 d D U P D 2
O5B O 0.1258(11) 0.0755(8) 0.2402(8) 0.047(2) Uani 0.14 1 d D U P D 2
O4B O 0.3048(12) 0.0929(7) 0.2845(6) 0.048(2) Uani 0.14 1 d D U P D 2
C113 C 0.2426(15) -0.0059(9) 0.3037(9) 0.047(2) Uani 0.15 1 d D U P E 3
F5C F 0.2324(12) -0.0635(7) 0.2584(7) 0.052(2) Uani 0.15 1 d D U P E 3
F6C F 0.1512(19) 0.0117(16) 0.3364(14) 0.041(3) Uani 0.15 1 d D U P E 3
F4C F 0.3461(11) 0.0131(7) 0.3192(7) 0.056(2) Uani 0.15 1 d D U P E 3
S2C S 0.2184(14) 0.0371(8) 0.2500(6) 0.0457(17) Uani 0.15 1 d D U P E 3
O6C O 0.297(3) 0.023(2) 0.1957(12) 0.038(3) Uani 0.15 1 d D U P E 3
O5C O 0.1156(11) 0.0319(8) 0.2090(7) 0.045(2) Uani 0.15 1 d D U P E 3
O4C O 0.2253(14) 0.1103(8) 0.2785(8) 0.035(2) Uani 0.15 1 d D U P E 3
C82A C 0.5808(8) 0.4086(4) -0.0286(10) 0.061(3) Uani 0.58(3) 1 d . . P B 2
H82D H 0.576558 0.418481 -0.068311 0.091 Uiso 0.58(3) 1 calc R U P B 2
H82E H 0.649153 0.385934 -0.025898 0.091 Uiso 0.58(3) 1 calc R U P B 2
H82F H 0.580238 0.449359 0.005068 0.091 Uiso 0.58(3) 1 calc R U P B 2

loop_
_atom_site_aniso_label
_atom_site_aniso_U_11
_atom_site_aniso_U_22
_atom_site_aniso_U_33
_atom_site_aniso_U_23
_atom_site_aniso_U_13
_atom_site_aniso_U_12
P1 0.0159(3) 0.0199(3) 0.0173(3) 0.0048(2) -0.0037(2) -0.0023(2)
N1 0.0166(9) 0.0171(8) 0.0165(8) 0.0010(7) -0.0023(7) 0.0014(7)
N2 0.0173(9) 0.0192(9) 0.0195(9) 0.0027(7) -0.0020(7) 0.0011(7)
N3 0.0182(9) 0.0178(9) 0.0188(9) 0.0028(7) -0.0013(7) 0.0007(7)
N4 0.0181(9) 0.0256(9) 0.0148(8) 0.0043(7) -0.0017(7) -0.0061(7)
N5 0.0178(9) 0.0205(9) 0.0130(8) 0.0033(7) -0.0013(7) -0.0037(7)
N6 0.0147(9) 0.0184(8) 0.0147(8) 0.0018(7) -0.0011(7) -0.0023(7)
C1 0.0345(15) 0.0326(14) 0.0531(17) 0.0230(13) -0.0191(13) -0.0101(11)
C2 0.0142(10) 0.0130(9) 0.0138(9) 0.0039(8) -0.0005(7) -0.0016(7)
C3 0.0189(11) 0.0226(11) 0.0243(11) 0.0004(9) -0.0089(9) 0.0016(9)
C4 0.0203(11) 0.0254(11) 0.0215(11) 0.0025(9) -0.0065(9) -0.0030(9)
C5 0.0166(11) 0.0205(10) 0.0206(10) 0.0003(9) -0.0013(8) 0.0024(8)
C6 0.0190(11) 0.0238(11) 0.0250(11) 0.0037(9) -0.0008(9) 0.0041(9)
C7 0.0290(13) 0.0200(11) 0.0346(13) 0.0035(10) -0.0074(10) 0.0047(9)
C8 0.0348(14) 0.0244(12) 0.0283(12) -0.0026(10) -0.0043(10) 0.0114(10)
C9 0.0274(13) 0.0353(13) 0.0203(11) 0.0012(10) 0.0020(9) 0.0100(10)
C10 0.0172(11) 0.0291(12) 0.0226(11) 0.0042(9) -0.0002(9) 0.0059(9)
C11 0.0423(15) 0.0195(11) 0.0262(12) 0.0073(10) -0.0037(10) 0.0008(10)
C12 0.0444(16) 0.0381(15) 0.0403(15) 0.0201(12) -0.0032(12) -0.0015(12)
C13 0.0425(16) 0.0433(15) 0.0290(13) 0.0139(12) -0.0110(11) -0.0043(12)
C14 0.0247(12) 0.0336(13) 0.0225(11) 0.0071(10) 0.0036(9) 0.0063(10)
C15 0.0349(17) 0.071(2) 0.089(3) 0.050(2) -0.0223(16) -0.0183(15)
C16 0.0432(16) 0.0521(17) 0.0336(14) 0.0206(13) -0.0069(12) -0.0055(13)
C17 0.0208(11) 0.0196(10) 0.0151(10) 0.0002(8) -0.0019(8) 0.0024(8)
C18 0.0399(14) 0.0159(10) 0.0161(10) 0.0009(8) -0.0032(9) 0.0000(9)
C19 0.0400(14) 0.0229(11) 0.0226(11) 0.0036(10) -0.0050(10) 0.0027(10)
C20 0.0356(14) 0.0272(12) 0.0239(12) -0.0049(10) -0.0045(10) 0.0129(10)
C21 0.0221(12) 0.0354(13) 0.0210(11) 0.0020(10) 0.0018(9) 0.0061(10)
C22 0.0217(11) 0.0262(11) 0.0168(10) 0.0027(9) -0.0017(8) 0.0009(9)
C23 0.0324(14) 0.0266(12) 0.0370(14) 0.0126(11) 0.0036(11) -0.0020(10)
C24 0.056(2) 0.071(2) 0.0305(15) 0.0023(15) 0.0114(14) -0.0280(17)
C25 0.060(2) 0.0355(15) 0.0511(18) 0.0075(14) 0.0043(15) -0.0184(14)
C26 0.0252(12) 0.0266(12) 0.0205(11) 0.0084(9) 0.0027(9) -0.0024(9)
C27 0.027(2) 0.034(2) 0.030(2) 0.0085(19) -0.0007(17) -0.0066(15)
C27A 0.037(6) 0.088(10) 0.080(12) 0.040(9) -0.023(7) -0.011(6)
C28 0.047(3) 0.041(2) 0.0228(19) 0.0126(17) -0.0015(18) -0.0035(19)
C28A 0.044(8) 0.075(8) 0.056(7) 0.038(6) -0.011(6) -0.013(6)
C29 0.0200(11) 0.0149(9) 0.0140(9) 0.0044(8) -0.0008(8) -0.0014(8)
C30 0.0214(11) 0.0203(10) 0.0154(10) 0.0041(8) -0.0055(8) -0.0035(8)
C31 0.0167(10) 0.0188(10) 0.0186(10) 0.0027(8) -0.0055(8) -0.0029(8)
C32 0.0199(11) 0.0266(11) 0.0111(9) 0.0007(8) -0.0005(8) -0.0058(9)
C33 0.0231(12) 0.0386(13) 0.0205(11) 0.0136(10) -0.0022(9) -0.0043(10)
C34 0.0306(14) 0.0482(15) 0.0242(12) 0.0165(12) 0.0027(10) -0.0108(12)
C35 0.0266(13) 0.0469(15) 0.0228(12) 0.0004(11) 0.0077(10) -0.0078(11)
C36 0.0298(13) 0.0289(12) 0.0293(13) -0.0046(10) 0.0087(10) -0.0003(10)
C37 0.0279(12) 0.0243(11) 0.0190(11) -0.0032(9) 0.0042(9) -0.0054(9)
C38 0.0301(14) 0.0511(17) 0.0506(16) 0.0377(14) 0.0061(12) 0.0051(12)
C39 0.0536(19) 0.0326(14) 0.0600(19) 0.0247(14) 0.0167(15) 0.0107(13)
C40 0.057(2) 0.093(3) 0.073(2) 0.063(2) -0.0034(18) 0.0099(19)
C41 0.0379(15) 0.0194(11) 0.0398(14) 0.0022(10) 0.0167(11) 0.0034(10)
C42 0.056(2) 0.0472(17) 0.0531(18) 0.0232(15) -0.0159(15) -0.0141(15)
C43 0.0443(18) 0.0290(15) 0.095(3) 0.0173(16) -0.0206(17) -0.0070(13)
C44 0.0138(10) 0.0261(11) 0.0141(10) -0.0009(8) -0.0008(8) 0.0013(8)
C45 0.0148(10) 0.0293(12) 0.0202(10) 0.0047(9) -0.0011(8) -0.0004(9)
C46 0.0189(11) 0.0407(14) 0.0220(11) 0.0075(10) 0.0013(9) -0.0016(10)
C47 0.0198(12) 0.0465(15) 0.0198(11) -0.0009(11) 0.0033(9) 0.0042(10)
C48 0.0239(12) 0.0260(12) 0.0261(12) -0.0068(10) -0.0039(9) 0.0057(9)
C49 0.0186(11) 0.0257(11) 0.0221(11) -0.0002(9) -0.0045(9) 0.0028(9)
C50 0.0265(12) 0.0285(12) 0.0259(12) 0.0094(10) 0.0045(9) -0.0019(10)
C51 0.0458(16) 0.0364(14) 0.0412(15) 0.0208(12) 0.0085(12) 0.0052(12)
C52 0.0379(15) 0.0342(14) 0.0398(15) 0.0071(12) -0.0009(12) -0.0114(12)
C53 0.0299(13) 0.0187(11) 0.0284(12) 0.0012(9) -0.0038(10) 0.0025(9)
C54 0.0416(16) 0.0468(16) 0.0483(17) 0.0208(14) -0.0189(13) -0.0001(13)
C55 0.0413(16) 0.0287(13) 0.0508(16) 0.0167(12) -0.0191(13) -0.0086(11)
P2 0.0173(3) 0.0137(2) 0.0132(2) 0.0016(2) -0.00124(19) -0.0034(2)
N7 0.0221(9) 0.0143(8) 0.0158(8) 0.0027(7) -0.0021(7) -0.0017(7)
N8 0.0184(9) 0.0136(8) 0.0131(8) 0.0015(7) -0.0014(7) 0.0006(7)
N9 0.0173(9) 0.0147(8) 0.0142(8) 0.0020(7) -0.0019(7) -0.0019(7)
N10 0.0159(9) 0.0175(9) 0.0167(8) -0.0014(7) -0.0006(7) -0.0015(7)
N11 0.0161(9) 0.0157(8) 0.0146(8) 0.0005(7) 0.0007(7) 0.0000(7)
N12 0.0158(9) 0.0169(8) 0.0158(8) 0.0004(7) 0.0002(7) -0.0018(7)
C56 0.0312(13) 0.0198(11) 0.0252(12) 0.0044(10) -0.0127(10) -0.0019(10)
C57 0.0135(10) 0.0140(9) 0.0145(9) 0.0021(8) 0.0010(7) 0.0007(7)
C58 0.0181(10) 0.0168(10) 0.0160(10) -0.0025(8) -0.0015(8) -0.0013(8)
C59 0.0197(11) 0.0143(10) 0.0171(10) -0.0001(8) -0.0017(8) -0.0032(8)
C60 0.0271(12) 0.0128(9) 0.0133(9) 0.0008(8) -0.0076(8) 0.0011(8)
C61 0.0323(13) 0.0173(10) 0.0141(10) 0.0024(8) -0.0046(9) -0.0022(9)
C62 0.0479(15) 0.0225(11) 0.0172(11) 0.0065(9) -0.0076(10) -0.0041(10)
C63 0.0601(18) 0.0173(11) 0.0271(12) 0.0073(10) -0.0204(12) 0.0022(11)
C64 0.0407(15) 0.0219(12) 0.0390(14) 0.0016(11) -0.0171(12) 0.0104(11)
C65 0.0275(12) 0.0205(11) 0.0243(11) -0.0014(9) -0.0088(9) 0.0051(9)
C66 0.0297(13) 0.0249(11) 0.0228(11) 0.0092(9) 0.0047(9) -0.0004(9)
C67 0.0316(15) 0.0572(18) 0.0310(14) 0.0069(13) -0.0036(11) 0.0021(13)
C68 0.0376(14) 0.0307(13) 0.0264(12) 0.0059(10) 0.0067(10) -0.0061(11)
C69 0.0240(13) 0.0277(12) 0.0442(15) 0.0029(11) 0.0011(11) 0.0094(10)
C70 0.0287(14) 0.0476(16) 0.0390(15) 0.0014(13) 0.0011(11) 0.0068(12)
C71 0.0299(15) 0.0482(17) 0.0565(19) -0.0124(15) -0.0060(13) 0.0033(13)
C72 0.0284(12) 0.0147(10) 0.0179(10) 0.0059(8) -0.0061(9) -0.0081(9)
C73 0.0320(13) 0.0171(11) 0.0314(12) 0.0063(10) -0.0137(10) -0.0066(9)
C74 0.0563(18) 0.0230(12) 0.0480(17) 0.0150(12) -0.0314(14) -0.0086(12)
C75 0.098(3) 0.0295(14) 0.0272(14) 0.0160(12) -0.0299(15) -0.0217(16)
C76 0.077(2) 0.0248(13) 0.0187(12) 0.0068(10) -0.0033(12) -0.0208(13)
C77 0.0415(14) 0.0186(11) 0.0202(11) 0.0042(9) -0.0011(10) -0.0155(10)
C78 0.0262(13) 0.0220(11) 0.0415(14) 0.0027(11) -0.0100(11) 0.0056(10)
C79 0.0314(14) 0.0327(14) 0.0495(16) 0.0049(12) 0.0000(12) 0.0042(11)
C80 0.0410(17) 0.0246(14) 0.083(2) 0.0058(14) -0.0110(16) 0.0086(12)
C81 0.0361(14) 0.0255(12) 0.0279(12) -0.0017(10) 0.0100(10) -0.0102(10)
C82 0.031(4) 0.038(4) 0.053(7) 0.004(5) 0.003(5) -0.006(3)
C83 0.069(2) 0.0405(16) 0.0331(15) -0.0047(13) 0.0138(14) -0.0016(15)
C84 0.0142(10) 0.0139(9) 0.0164(10) 0.0026(8) 0.0006(8) 0.0024(7)
C85 0.0213(11) 0.0184(10) 0.0171(10) -0.0011(8) -0.0033(8) -0.0019(8)
C86 0.0196(11) 0.0171(10) 0.0192(10) -0.0010(8) -0.0047(8) -0.0039(8)
C87 0.0186(10) 0.0160(10) 0.0140(9) -0.0016(8) 0.0021(8) -0.0008(8)
C88 0.0210(11) 0.0180(10) 0.0180(10) -0.0001(8) 0.0009(8) 0.0016(8)
C89 0.0203(11) 0.0248(11) 0.0258(11) -0.0002(9) 0.0026(9) 0.0013(9)
C90 0.0242(12) 0.0281(12) 0.0251(11) 0.0002(10) 0.0084(9) -0.0048(10)
C91 0.0363(14) 0.0223(11) 0.0194(11) 0.0043(9) 0.0055(9) -0.0035(10)
C92 0.0280(12) 0.0163(10) 0.0144(10) -0.0010(8) 0.0007(8) 0.0004(9)
C93 0.0217(12) 0.0259(12) 0.0318(12) 0.0109(10) 0.0050(9) 0.0070(9)
C94 0.0523(18) 0.0249(13) 0.0556(18) 0.0108(13) -0.0001(14) -0.0017(12)
C95 0.0569(19) 0.0439(16) 0.0410(16) 0.0209(14) -0.0140(14) -0.0020(14)
C96 0.0346(13) 0.0208(11) 0.0201(11) 0.0056(9) 0.0022(9) 0.0058(9)
C97 0.0553(18) 0.0236(12) 0.0345(14) 0.0070(11) -0.0034(12) 0.0078(12)
C98 0.0468(17) 0.0393(15) 0.0314(14) -0.0022(12) -0.0131(12) 0.0150(12)
C99 0.0179(11) 0.0185(10) 0.0183(10) -0.0008(8) 0.0033(8) -0.0048(8)
C100 0.0194(11) 0.0198(11) 0.0281(12) 0.0014(9) 0.0041(9) -0.0025(9)
C101 0.0241(12) 0.0325(13) 0.0354(13) 0.0021(11) 0.0105(10) 0.0005(10)
C102 0.0341(14) 0.0447(15) 0.0251(12) 0.0023(11) 0.0127(11) -0.0055(12)
C103 0.0329(14) 0.0377(14) 0.0207(11) 0.0062(10) 0.0010(10) -0.0086(11)
C104 0.0218(11) 0.0202(10) 0.0198(10) 0.0007(9) -0.0006(9) -0.0061(9)
C105 0.0174(11) 0.0271(12) 0.0350(13) 0.0081(10) 0.0058(9) 0.0012(9)
C106 0.0280(14) 0.0284(13) 0.0640(19) 0.0141(13) 0.0084(13) 0.0064(11)
C107 0.0217(12) 0.0371(14) 0.0382(14) 0.0112(11) -0.0009(10) -0.0013(10)
C108 0.0235(12) 0.0248(11) 0.0229(11) 0.0065(9) -0.0026(9) -0.0027(9)
C109 0.0385(16) 0.0269(13) 0.0604(18) 0.0134(13) -0.0095(13) -0.0057(11)
C110 0.0313(14) 0.0319(13) 0.0370(14) 0.0093(11) -0.0109(11) -0.0050(11)
S1 0.0232(3) 0.0252(3) 0.0169(3) 0.0003(2) 0.0005(2) -0.0061(2)
F1 0.0254(7) 0.0541(9) 0.0310(8) 0.0067(7) 0.0061(6) -0.0047(7)
F2 0.0405(9) 0.0547(10) 0.0459(9) 0.0232(8) 0.0016(7) 0.0089(7)
F3 0.0509(11) 0.0307(8) 0.0694(12) -0.0126(8) 0.0106(9) 0.0001(7)
O1 0.0280(9) 0.0427(10) 0.0186(8) 0.0035(7) -0.0017(7) -0.0081(7)
O2 0.0343(10) 0.0327(9) 0.0270(9) 0.0041(7) 0.0058(7) -0.0103(7)
O3 0.0294(9) 0.0272(8) 0.0235(8) -0.0016(7) -0.0030(7) -0.0064(7)
C111 0.0324(14) 0.0306(13) 0.0323(13) 0.0023(11) 0.0050(11) -0.0032(11)
C112 0.0226(17) 0.0227(17) 0.066(2) 0.0172(16) 0.0101(16) -0.0013(14)
F4 0.0440(15) 0.0657(17) 0.0767(19) 0.0243(15) -0.0248(13) -0.0150(13)
F5 0.0462(19) 0.0421(18) 0.073(2) 0.0271(15) 0.0259(14) 0.0218(14)
F6 0.039(2) 0.0297(18) 0.047(2) 0.0060(15) 0.0097(14) 0.0047(16)
S2 0.0315(9) 0.0257(8) 0.0226(7) -0.0016(6) 0.0033(6) 0.0099(6)
O6 0.0377(17) 0.0224(13) 0.0356(15) 0.0059(11) 0.0112(15) 0.0069(13)
O5 0.045(2) 0.035(3) 0.062(3) 0.014(2) 0.028(2) 0.0124(19)
O4 0.0486(17) 0.0488(17) 0.0458(16) -0.0109(14) -0.0092(13) -0.0071(14)
C114 0.040(3) 0.032(3) 0.050(3) 0.013(3) 0.009(3) 0.005(3)
F5B 0.064(5) 0.042(4) 0.052(5) 0.010(4) -0.003(4) -0.016(4)
F4B 0.037(5) 0.030(5) 0.059(5) 0.014(4) 0.018(4) 0.005(4)
F6B 0.033(4) 0.028(4) 0.062(4) 0.023(4) 0.010(4) 0.010(4)
S2B 0.042(3) 0.038(3) 0.046(3) 0.005(2) 0.008(2) 0.000(2)
O6B 0.049(5) 0.039(4) 0.047(4) 0.005(4) 0.011(4) 0.004(4)
O5B 0.037(4) 0.048(4) 0.047(4) -0.003(4) 0.010(3) 0.005(4)
O4B 0.047(4) 0.043(4) 0.049(4) 0.005(3) 0.007(4) -0.008(3)
C113 0.040(3) 0.035(3) 0.067(3) 0.017(3) 0.012(3) 0.007(3)
F5C 0.056(4) 0.036(4) 0.067(4) 0.020(3) 0.017(4) 0.005(4)
F6C 0.037(5) 0.031(4) 0.058(5) 0.015(4) 0.022(4) 0.002(4)
F4C 0.047(4) 0.051(4) 0.073(4) 0.020(4) 0.003(4) 0.012(4)
S2C 0.037(3) 0.036(3) 0.054(3) -0.005(3) 0.014(3) 0.001(3)
O6C 0.038(5) 0.031(5) 0.042(5) 0.003(4) 0.005(4) 0.000(4)
O5C 0.036(4) 0.038(4) 0.053(4) 0.001(4) 0.003(4) -0.001(4)
O4C 0.039(4) 0.027(4) 0.035(4) 0.001(3) 0.012(4) 0.002(4)
C82A 0.053(4) 0.030(3) 0.077(8) -0.019(4) 0.024(5) -0.023(3)

loop_
_atom_type_symbol
_atom_type_description
_atom_type_scat_dispersion_real
_atom_type_scat_dispersion_imag
_atom_type_scat_source
C C 0.0033 0.0016 'International Tables Vol C Tables 4.2.6.8 and 6.1.1.4'
H H 0.0000 0.0000 'International Tables Vol C Tables 4.2.6.8 and 6.1.1.4'
F F 0.0171 0.0103 'International Tables Vol C Tables 4.2.6.8 and 6.1.1.4'
N N 0.0061 0.0033 'International Tables Vol C Tables 4.2.6.8 and 6.1.1.4'
O O 0.0106 0.0060 'International Tables Vol C Tables 4.2.6.8 and 6.1.1.4'
P P 0.1023 0.0942 'International Tables Vol C Tables 4.2.6.8 and 6.1.1.4'
S S 0.1246 0.1234 'International Tables Vol C Tables 4.2.6.8 and 6.1.1.4'

loop_
_geom_angle_atom_site_label_1
_geom_angle_atom_site_label_2
_geom_angle_atom_site_label_3
_geom_angle
_geom_angle_site_symmetry_1
_geom_angle_site_symmetry_3
_geom_angle_publ_flag
N1 P1 C1 125.88(13) . . ?
N4 P1 N1 110.69(9) . . ?
N4 P1 C1 123.29(13) . . ?
C2 N1 P1 134.86(15) . . ?
C2 N2 C3 109.06(17) . . ?
C2 N2 C5 123.81(17) . . ?
C3 N2 C5 127.07(18) . . ?
C2 N3 C4 109.38(17) . . ?
C2 N3 C17 123.72(17) . . ?
C4 N3 C17 126.88(17) . . ?
C29 N4 P1 128.91(15) . . ?
C29 N5 C30 109.53(17) . . ?
C29 N5 C32 124.86(17) . . ?
C30 N5 C32 125.59(17) . . ?
C29 N6 C31 109.18(17) . . ?
C29 N6 C44 126.59(16) . . ?
C31 N6 C44 124.07(17) . . ?
P1 C1 H1A 119.8(19) . . ?
P1 C1 H1B 120.4(19) . . ?
H1A C1 H1B 120(3) . . ?
N1 C2 N2 130.89(18) . . ?
N1 C2 N3 122.52(18) . . ?
N2 C2 N3 106.46(17) . . ?
N2 C3 H3 126.1 . . ?
C4 C3 N2 107.77(19) . . ?
C4 C3 H3 126.1 . . ?
N3 C4 H4 126.3 . . ?
C3 C4 N3 107.31(19) . . ?
C3 C4 H4 126.3 . . ?
C6 C5 N2 117.94(19) . . ?
C6 C5 C10 124.0(2) . . ?
C10 C5 N2 117.97(19) . . ?
C5 C6 C11 122.81(19) . . ?
C7 C6 C5 117.1(2) . . ?
C7 C6 C11 120.1(2) . . ?
C6 C7 H7 119.8 . . ?
C8 C7 C6 120.4(2) . . ?
C8 C7 H7 119.8 . . ?
C7 C8 H8 119.5 . . ?
C9 C8 C7 121.0(2) . . ?
C9 C8 H8 119.5 . . ?
C8 C9 H9 119.5 . . ?
C8 C9 C10 120.9(2) . . ?
C10 C9 H9 119.5 . . ?
C5 C10 C14 121.9(2) . . ?
C9 C10 C5 116.6(2) . . ?
C9 C10 C14 121.5(2) . . ?
C6 C11 H11 107.8 . . ?
C6 C11 C12 114.7(2) . . ?
C6 C11 C13 109.5(2) . . ?
C12 C11 H11 107.8 . . ?
C12 C11 C13 109.1(2) . . ?
C13 C11 H11 107.8 . . ?
C11 C12 H12A 109.5 . . ?
C11 C12 H12B 109.5 . . ?
C11 C12 H12C 109.5 . . ?
H12A C12 H12B 109.5 . . ?
H12A C12 H12C 109.5 . . ?
H12B C12 H12C 109.5 . . ?
C11 C13 H13A 109.5 . . ?
C11 C13 H13B 109.5 . . ?
C11 C13 H13C 109.5 . . ?
H13A C13 H13B 109.5 . . ?
H13A C13 H13C 109.5 . . ?
H13B C13 H13C 109.5 . . ?
C10 C14 H14 108.0 . . ?
C10 C14 C16 113.2(2) . . ?
C15 C14 C10 110.2(2) . . ?
C15 C14 H14 108.0 . . ?
C15 C14 C16 109.3(2) . . ?
C16 C14 H14 108.0 . . ?
C14 C15 H15A 109.5 . . ?
C14 C15 H15B 109.5 . . ?
C14 C15 H15C 109.5 . . ?
H15A C15 H15B 109.5 . . ?
H15A C15 H15C 109.5 . . ?
H15B C15 H15C 109.5 . . ?
C14 C16 H16A 109.5 . . ?
C14 C16 H16B 109.5 . . ?
C14 C16 H16C 109.5 . . ?
H16A C16 H16B 109.5 . . ?
H16A C16 H16C 109.5 . . ?
H16B C16 H16C 109.5 . . ?
C18 C17 N3 117.96(19) . . ?
C22 C17 N3 118.12(18) . . ?
C22 C17 C18 123.9(2) . . ?
C17 C18 C23 122.1(2) . . ?
C19 C18 C17 115.9(2) . . ?
C19 C18 C23 121.8(2) . . ?
C18 C19 H19 118.9 . . ?
C20 C19 C18 122.1(2) . . ?
C20 C19 H19 118.9 . . ?
C19 C20 H20 119.8 . . ?
C21 C20 C19 120.3(2) . . ?
C21 C20 H20 119.8 . . ?
C20 C21 H21 119.8 . . ?
C20 C21 C22 120.4(2) . . ?
C22 C21 H21 119.8 . . ?
C17 C22 C21 117.3(2) . . ?
C17 C22 C26 121.6(2) . . ?
C21 C22 C26 121.0(2) . . ?
C18 C23 H23 107.8 . . ?
C18 C23 C24 110.5(2) . . ?
C18 C23 C25 112.1(2) . . ?
C24 C23 H23 107.8 . . ?
C24 C23 C25 110.6(2) . . ?
C25 C23 H23 107.8 . . ?
C23 C24 H24A 109.5 . . ?
C23 C24 H24B 109.5 . . ?
C23 C24 H24C 109.5 . . ?
H24A C24 H24B 109.5 . . ?
H24A C24 H24C 109.5 . . ?
H24B C24 H24C 109.5 . . ?
C23 C25 H25A 109.5 . . ?
C23 C25 H25B 109.5 . . ?
C23 C25 H25C 109.5 . . ?
H25A C25 H25B 109.5 . . ?
H25A C25 H25C 109.5 . . ?
H25B C25 H25C 109.5 . . ?
C22 C26 H26 109.4 . . ?
C22 C26 H26A 108.4 . . ?
C22 C26 C27 110.1(2) . . ?
C22 C26 C28A 107.8(4) . . ?
C27 C26 H26 109.4 . . ?
C27A C26 C22 114.9(5) . . ?
C27A C26 H26A 108.4 . . ?
C27A C26 C28A 108.8(7) . . ?
C28 C26 C22 109.5(2) . . ?
C28 C26 H26 109.4 . . ?
C28 C26 C27 109.1(3) . . ?
C28A C26 H26A 108.4 . . ?
C26 C27 H27A 109.5 . . ?
C26 C27 H27B 109.5 . . ?
C26 C27 H27C 109.5 . . ?
H27A C27 H27B 109.5 . . ?
H27A C27 H27C 109.5 . . ?
H27B C27 H27C 109.5 . . ?
C26 C27A H27D 109.5 . . ?
C26 C27A H27E 109.5 . . ?
C26 C27A H27F 109.5 . . ?
H27D C27A H27E 109.5 . . ?
H27D C27A H27F 109.5 . . ?
H27E C27A H27F 109.5 . . ?
C26 C28 H28A 109.5 . . ?
C26 C28 H28B 109.5 . . ?
C26 C28 H28C 109.5 . . ?
H28A C28 H28B 109.5 . . ?
H28A C28 H28C 109.5 . . ?
H28B C28 H28C 109.5 . . ?
C26 C28A H28D 109.5 . . ?
C26 C28A H28E 109.5 . . ?
C26 C28A H28F 109.5 . . ?
H28D C28A H28E 109.5 . . ?
H28D C28A H28F 109.5 . . ?
H28E C28A H28F 109.5 . . ?
N4 C29 N5 123.74(19) . . ?
N4 C29 N6 129.54(18) . . ?
N5 C29 N6 106.34(17) . . ?
N5 C30 H30 126.3 . . ?
C31 C30 N5 107.46(18) . . ?
C31 C30 H30 126.3 . . ?
N6 C31 H31 126.3 . . ?
C30 C31 N6 107.50(18) . . ?
C30 C31 H31 126.3 . . ?
C33 C32 N5 118.0(2) . . ?
C37 C32 N5 118.26(19) . . ?
C37 C32 C33 123.7(2) . . ?
C32 C33 C34 116.7(2) . . ?
C32 C33 C38 121.8(2) . . ?
C34 C33 C38 121.5(2) . . ?
C33 C34 H34 119.4 . . ?
C35 C34 C33 121.2(2) . . ?
C35 C34 H34 119.4 . . ?
C34 C35 H35 119.7 . . ?
C34 C35 C36 120.5(2) . . ?
C36 C35 H35 119.7 . . ?
C35 C36 H36 119.7 . . ?
C35 C36 C37 120.7(2) . . ?
C37 C36 H36 119.7 . . ?
C32 C37 C36 117.2(2) . . ?
C32 C37 C41 121.3(2) . . ?
C36 C37 C41 121.4(2) . . ?
C33 C38 H38 107.3 . . ?
C33 C38 C40 112.2(3) . . ?
C39 C38 C33 111.1(2) . . ?
C39 C38 H38 107.3 . . ?
C39 C38 C40 111.4(2) . . ?
C40 C38 H38 107.3 . . ?
C38 C39 H39A 109.5 . . ?
C38 C39 H39B 109.5 . . ?
C38 C39 H39C 109.5 . . ?
H39A C39 H39B 109.5 . . ?
H39A C39 H39C 109.5 . . ?
H39B C39 H39C 109.5 . . ?
C38 C40 H40A 109.5 . . ?
C38 C40 H40B 109.5 . . ?
C38 C40 H40C 109.5 . . ?
H40A C40 H40B 109.5 . . ?
H40A C40 H40C 109.5 . . ?
H40B C40 H40C 109.5 . . ?
C37 C41 H41 107.7 . . ?
C37 C41 C43 109.8(2) . . ?
C42 C41 C37 113.1(2) . . ?
C42 C41 H41 107.7 . . ?
C42 C41 C43 110.8(2) . . ?
C43 C41 H41 107.7 . . ?
C41 C42 H42A 109.5 . . ?
C41 C42 H42B 109.5 . . ?
C41 C42 H42C 109.5 . . ?
H42A C42 H42B 109.5 . . ?
H42A C42 H42C 109.5 . . ?
H42B C42 H42C 109.5 . . ?
C41 C43 H43A 109.5 . . ?
C41 C43 H43B 109.5 . . ?
C41 C43 H43C 109.5 . . ?
H43A C43 H43B 109.5 . . ?
H43A C43 H43C 109.5 . . ?
H43B C43 H43C 109.5 . . ?
C45 C44 N6 118.13(18) . . ?
C45 C44 C49 123.43(19) . . ?
C49 C44 N6 118.33(19) . . ?
C44 C45 C50 123.27(19) . . ?
C46 C45 C44 117.0(2) . . ?
C46 C45 C50 119.8(2) . . ?
C45 C46 H46 119.5 . . ?
C47 C46 C45 121.1(2) . . ?
C47 C46 H46 119.5 . . ?
C46 C47 H47 119.7 . . ?
C46 C47 C48 120.6(2) . . ?
C48 C47 H47 119.7 . . ?
C47 C48 H48 119.3 . . ?
C47 C48 C49 121.3(2) . . ?
C49 C48 H48 119.3 . . ?
C44 C49 C53 123.40(19) . . ?
C48 C49 C44 116.5(2) . . ?
C48 C49 C53 120.0(2) . . ?
C45 C50 H50 108.1 . . ?
C45 C50 C51 112.1(2) . . ?
C45 C50 C52 110.8(2) . . ?
C51 C50 H50 108.1 . . ?
C51 C50 C52 109.6(2) . . ?
C52 C50 H50 108.1 . . ?
C50 C51 H51A 109.5 . . ?
C50 C51 H51B 109.5 . . ?
C50 C51 H51C 109.5 . . ?
H51A C51 H51B 109.5 . . ?
H51A C51 H51C 109.5 . . ?
H51B C51 H51C 109.5 . . ?
C50 C52 H52A 109.5 . . ?
C50 C52 H52B 109.5 . . ?
C50 C52 H52C 109.5 . . ?
H52A C52 H52B 109.5 . . ?
H52A C52 H52C 109.5 . . ?
H52B C52 H52C 109.5 . . ?
C49 C53 H53 108.1 . . ?
C49 C53 C54 110.6(2) . . ?
C49 C53 C55 112.17(19) . . ?
C54 C53 H53 108.1 . . ?
C55 C53 H53 108.1 . . ?
C55 C53 C54 109.7(2) . . ?
C53 C54 H54A 109.5 . . ?
C53 C54 H54B 109.5 . . ?
C53 C54 H54C 109.5 . . ?
H54A C54 H54B 109.5 . . ?
H54A C54 H54C 109.5 . . ?
H54B C54 H54C 109.5 . . ?
C53 C55 H55A 109.5 . . ?
C53 C55 H55B 109.5 . . ?
C53 C55 H55C 109.5 . . ?
H55A C55 H55B 109.5 . . ?
H55A C55 H55C 109.5 . . ?
H55B C55 H55C 109.5 . . ?
N7 P2 N10 110.21(9) . . ?
N7 P2 C56 128.04(11) . . ?
N10 P2 C56 121.74(11) . . ?
C57 N7 P2 140.65(15) . . ?
C57 N8 C58 109.88(16) . . ?
C57 N8 C60 123.66(16) . . ?
C58 N8 C60 125.73(16) . . ?
C57 N9 C59 109.50(16) . . ?
C57 N9 C72 125.34(16) . . ?
C59 N9 C72 125.15(16) . . ?
C84 N10 P2 124.51(15) . . ?
C84 N11 C85 109.38(17) . . ?
C84 N11 C87 125.12(16) . . ?
C85 N11 C87 125.34(17) . . ?
C84 N12 C86 109.46(17) . . ?
C84 N12 C99 125.15(16) . . ?
C86 N12 C99 124.92(17) . . ?
P2 C56 H56A 117.7(18) . . ?
P2 C56 H56B 120.2(17) . . ?
H56A C56 H56B 122(2) . . ?
N7 C57 N8 122.14(17) . . ?
N7 C57 N9 131.90(18) . . ?
N8 C57 N9 105.85(16) . . ?
N8 C58 H58 126.4 . . ?
C59 C58 N8 107.23(17) . . ?
C59 C58 H58 126.4 . . ?
N9 C59 H59 126.2 . . ?
C58 C59 N9 107.50(17) . . ?
C58 C59 H59 126.2 . . ?
C61 C60 N8 118.73(18) . . ?
C61 C60 C65 123.58(19) . . ?
C65 C60 N8 117.68(19) . . ?
C60 C61 C62 116.7(2) . . ?
C60 C61 C66 122.29(18) . . ?
C62 C61 C66 121.0(2) . . ?
C61 C62 H62 119.5 . . ?
C63 C62 C61 121.0(2) . . ?
C63 C62 H62 119.5 . . ?
C62 C63 H63 119.7 . . ?
C62 C63 C64 120.7(2) . . ?
C64 C63 H63 119.7 . . ?
C63 C64 H64 119.5 . . ?
C63 C64 C65 121.1(2) . . ?
C65 C64 H64 119.5 . . ?
C60 C65 C69 122.0(2) . . ?
C64 C65 C60 116.9(2) . . ?
C64 C65 C69 121.0(2) . . ?
C61 C66 H66 108.0 . . ?
C61 C66 C67 110.7(2) . . ?
C61 C66 C68 111.59(19) . . ?
C67 C66 H66 108.0 . . ?
C67 C66 C68 110.4(2) . . ?
C68 C66 H66 108.0 . . ?
C66 C67 H67A 109.5 . . ?
C66 C67 H67B 109.5 . . ?
C66 C67 H67C 109.5 . . ?
H67A C67 H67B 109.5 . . ?
H67A C67 H67C 109.5 . . ?
H67B C67 H67C 109.5 . . ?
C66 C68 H68A 109.5 . . ?
C66 C68 H68B 109.5 . . ?
C66 C68 H68C 109.5 . . ?
H68A C68 H68B 109.5 . . ?
H68A C68 H68C 109.5 . . ?
H68B C68 H68C 109.5 . . ?
C65 C69 H69 107.6 . . ?
C65 C69 C70 110.0(2) . . ?
C65 C69 C71 112.7(2) . . ?
C70 C69 H69 107.6 . . ?
C71 C69 H69 107.6 . . ?
C71 C69 C70 111.1(2) . . ?
C69 C70 H70A 109.5 . . ?
C69 C70 H70B 109.5 . . ?
C69 C70 H70C 109.5 . . ?
H70A C70 H70B 109.5 . . ?
H70A C70 H70C 109.5 . . ?
H70B C70 H70C 109.5 . . ?
C69 C71 H71A 109.5 . . ?
C69 C71 H71B 109.5 . . ?
C69 C71 H71C 109.5 . . ?
H71A C71 H71B 109.5 . . ?
H71A C71 H71C 109.5 . . ?
H71B C71 H71C 109.5 . . ?
C73 C72 N9 117.70(19) . . ?
C73 C72 C77 124.0(2) . . ?
C77 C72 N9 118.3(2) . . ?
C72 C73 C78 122.1(2) . . ?
C74 C73 C72 116.3(2) . . ?
C74 C73 C78 121.6(2) . . ?
C73 C74 H74 119.5 . . ?
C75 C74 C73 121.1(3) . . ?
C75 C74 H74 119.5 . . ?
C74 C75 H75 119.6 . . ?
C76 C75 C74 120.9(2) . . ?
C76 C75 H75 119.6 . . ?
C75 C76 H76 119.5 . . ?
C75 C76 C77 121.1(3) . . ?
C77 C76 H76 119.5 . . ?
C72 C77 C81 122.1(2) . . ?
C76 C77 C72 116.6(2) . . ?
C76 C77 C81 121.2(2) . . ?
C73 C78 H78 107.4 . . ?
C73 C78 C79 110.7(2) . . ?
C73 C78 C80 113.0(2) . . ?
C79 C78 H78 107.4 . . ?
C79 C78 C80 110.5(2) . . ?
C80 C78 H78 107.4 . . ?
C78 C79 H79A 109.5 . . ?
C78 C79 H79B 109.5 . . ?
C78 C79 H79C 109.5 . . ?
H79A C79 H79B 109.5 . . ?
H79A C79 H79C 109.5 . . ?
H79B C79 H79C 109.5 . . ?
C78 C80 H80A 109.5 . . ?
C78 C80 H80B 109.5 . . ?
C78 C80 H80C 109.5 . . ?
H80A C80 H80B 109.5 . . ?
H80A C80 H80C 109.5 . . ?
H80B C80 H80C 109.5 . . ?
C77 C81 H81 102.3 . . ?
C77 C81 H81A 110.8 . . ?
C77 C81 C82 112.7(5) . . ?
C77 C81 C83 114.1(2) . . ?
C77 C81 C82A 106.9(5) . . ?
C82 C81 H81 102.3 . . ?
C83 C81 H81 102.3 . . ?
C83 C81 H81A 110.8 . . ?
C83 C81 C82 119.9(7) . . ?
C83 C81 C82A 102.9(5) . . ?
C82A C81 H81A 110.8 . . ?
C81 C82 H82A 109.5 . . ?
C81 C82 H82B 109.5 . . ?
C81 C82 H82C 109.5 . . ?
H82A C82 H82B 109.5 . . ?
H82A C82 H82C 109.5 . . ?
H82B C82 H82C 109.5 . . ?
C81 C83 H83A 109.5 . . ?
C81 C83 H83B 109.5 . . ?
C81 C83 H83C 109.5 . . ?
H83A C83 H83B 109.5 . . ?
H83A C83 H83C 109.5 . . ?
H83B C83 H83C 109.5 . . ?
N10 C84 N11 125.13(18) . . ?
N10 C84 N12 128.19(18) . . ?
N12 C84 N11 106.35(17) . . ?
N11 C85 H85 126.3 . . ?
C86 C85 N11 107.46(18) . . ?
C86 C85 H85 126.3 . . ?
N12 C86 H86 126.3 . . ?
C85 C86 N12 107.35(18) . . ?
C85 C86 H86 126.3 . . ?
C88 C87 N11 118.07(18) . . ?
C88 C87 C92 123.38(19) . . ?
C92 C87 N11 118.51(18) . . ?
C87 C88 C93 121.96(19) . . ?
C89 C88 C87 117.4(2) . . ?
C89 C88 C93 120.5(2) . . ?
C88 C89 H89 119.8 . . ?
C90 C89 C88 120.5(2) . . ?
C90 C89 H89 119.8 . . ?
C89 C90 H90 119.5 . . ?
C91 C90 C89 121.0(2) . . ?
C91 C90 H90 119.5 . . ?
C90 C91 H91 119.4 . . ?
C90 C91 C92 121.3(2) . . ?
C92 C91 H91 119.4 . . ?
C87 C92 C96 122.51(19) . . ?
C91 C92 C87 116.5(2) . . ?
C91 C92 C96 120.96(19) . . ?
C88 C93 H93 108.0 . . ?
C88 C93 C94 110.0(2) . . ?
C88 C93 C95 112.2(2) . . ?
C94 C93 H93 108.0 . . ?
C95 C93 H93 108.0 . . ?
C95 C93 C94 110.5(2) . . ?
C93 C94 H94A 109.5 . . ?
C93 C94 H94B 109.5 . . ?
C93 C94 H94C 109.5 . . ?
H94A C94 H94B 109.5 . . ?
H94A C94 H94C 109.5 . . ?
H94B C94 H94C 109.5 . . ?
C93 C95 H95A 109.5 . . ?
C93 C95 H95B 109.5 . . ?
C93 C95 H95C 109.5 . . ?
H95A C95 H95B 109.5 . . ?
H95A C95 H95C 109.5 . . ?
H95B C95 H95C 109.5 . . ?
C92 C96 H96 107.8 . . ?
C92 C96 C97 113.1(2) . . ?
C92 C96 C98 109.76(19) . . ?
C97 C96 H96 107.8 . . ?
C97 C96 C98 110.4(2) . . ?
C98 C96 H96 107.8 . . ?
C96 C97 H97A 109.5 . . ?
C96 C97 H97B 109.5 . . ?
C96 C97 H97C 109.5 . . ?
H97A C97 H97B 109.5 . . ?
H97A C97 H97C 109.5 . . ?
H97B C97 H97C 109.5 . . ?
C96 C98 H98A 109.5 . . ?
C96 C98 H98B 109.5 . . ?
C96 C98 H98C 109.5 . . ?
H98A C98 H98B 109.5 . . ?
H98A C98 H98C 109.5 . . ?
H98B C98 H98C 109.5 . . ?
C100 C99 N12 118.37(19) . . ?
C104 C99 N12 118.12(19) . . ?
C104 C99 C100 123.4(2) . . ?
C99 C100 C105 123.6(2) . . ?
C101 C100 C99 116.7(2) . . ?
C101 C100 C105 119.6(2) . . ?
C100 C101 H101 119.3 . . ?
C102 C101 C100 121.3(2) . . ?
C102 C101 H101 119.3 . . ?
C101 C102 H102 119.6 . . ?
C101 C102 C103 120.9(2) . . ?
C103 C102 H102 119.6 . . ?
C102 C103 H103 119.6 . . ?
C102 C103 C104 120.8(2) . . ?
C104 C103 H103 119.6 . . ?
C99 C104 C108 123.75(19) . . ?
C103 C104 C99 116.9(2) . . ?
C103 C104 C108 119.3(2) . . ?
C100 C105 H105 108.1 . . ?
C100 C105 C106 112.2(2) . . ?
C100 C105 C107 110.22(19) . . ?
C106 C105 H105 108.1 . . ?
C107 C105 H105 108.1 . . ?
C107 C105 C106 109.9(2) . . ?
C105 C106 H10A 109.5 . . ?
C105 C106 H10B 109.5 . . ?
C105 C106 H10C 109.5 . . ?
H10A C106 H10B 109.5 . . ?
H10A C106 H10C 109.5 . . ?
H10B C106 H10C 109.5 . . ?
C105 C107 H10D 109.5 . . ?
C105 C107 H10E 109.5 . . ?
C105 C107 H10F 109.5 . . ?
H10D C107 H10E 109.5 . . ?
H10D C107 H10F 109.5 . . ?
H10E C107 H10F 109.5 . . ?
C104 C108 H108 108.1 . . ?
C104 C108 C109 111.34(19) . . ?
C104 C108 C110 111.28(19) . . ?
C109 C108 H108 108.1 . . ?
C110 C108 H108 108.1 . . ?
C110 C108 C109 109.7(2) . . ?
C108 C109 H10G 109.5 . . ?
C108 C109 H10H 109.5 . . ?
C108 C109 H10I 109.5 . . ?
H10G C109 H10H 109.5 . . ?
H10G C109 H10I 109.5 . . ?
H10H C109 H10I 109.5 . . ?
C108 C110 H11A 109.5 . . ?
C108 C110 H11B 109.5 . . ?
C108 C110 H11C 109.5 . . ?
H11A C110 H11B 109.5 . . ?
H11A C110 H11C 109.5 . . ?
H11B C110 H11C 109.5 . . ?
O1 S1 O2 114.90(10) . . ?
O1 S1 C111 102.89(11) . . ?
O2 S1 C111 102.84(11) . . ?
O3 S1 O1 114.96(10) . . ?
O3 S1 O2 115.68(10) . . ?
O3 S1 C111 102.90(11) . . ?
F1 C111 S1 111.52(18) . . ?
F2 C111 S1 111.64(17) . . ?
F2 C111 F1 107.0(2) . . ?
F3 C111 S1 111.61(18) . . ?
F3 C111 F1 107.3(2) . . ?
F3 C111 F2 107.5(2) . . ?
F4 C112 S2 111.8(3) . . ?
F5 C112 F4 105.5(4) . . ?
F5 C112 S2 114.0(3) . . ?
F6 C112 F4 103.3(4) . . ?
F6 C112 F5 107.0(4) . . ?
F6 C112 S2 114.2(4) . . ?
O6 S2 C112 101.0(2) . . ?
O6 S2 O5 118.7(4) . . ?
O6 S2 O4 114.0(3) . . ?
O5 S2 C112 100.6(4) . . ?
O5 S2 O4 117.8(3) . . ?
O4 S2 C112 99.5(3) . . ?
F5B C114 S2B 114.7(12) . . ?
F4B C114 F5B 97.1(13) . . ?
F4B C114 F6B 98.4(14) . . ?
F4B C114 S2B 126.0(17) . . ?
F6B C114 F5B 95.0(12) . . ?
F6B C114 S2B 119.4(14) . . ?
O6B S2B C114 98.6(13) . . ?
O6B S2B O4B 121.3(13) . . ?
O5B S2B C114 99.0(11) . . ?
O5B S2B O6B 115.6(14) . . ?
O5B S2B O4B 114.1(13) . . ?
O4B S2B C114 102.6(11) . . ?
F5C C113 S2C 90.5(13) . . ?
F6C C113 F5C 115(2) . . ?
F6C C113 S2C 96.9(19) . . ?
F4C C113 F5C 113.3(17) . . ?
F4C C113 F6C 128.7(19) . . ?
F4C C113 S2C 99.3(13) . . ?
O6C S2C C113 115(2) . . ?
O5C S2C C113 126.8(14) . . ?
O5C S2C O6C 93.7(16) . . ?
O4C S2C C113 112.7(12) . . ?
O4C S2C O6C 106(2) . . ?
O4C S2C O5C 99.4(13) . . ?
C81 C82A H82D 109.5 . . ?
C81 C82A H82E 109.5 . . ?
C81 C82A H82F 109.5 . . ?
H82D C82A H82E 109.5 . . ?
H82D C82A H82F 109.5 . . ?
H82E C82A H82F 109.5 . . ?

loop_
_geom_bond_atom_site_label_1
_geom_bond_atom_site_label_2
_geom_bond_distance
_geom_bond_site_symmetry_2
_geom_bond_publ_flag
P1 N1 1.5661(17) . ?
P1 N4 1.5654(17) . ?
P1 C1 1.619(3) . ?
N1 C2 1.327(3) . ?
N2 C2 1.346(3) . ?
N2 C3 1.399(3) . ?
N2 C5 1.445(3) . ?
N3 C2 1.359(3) . ?
N3 C4 1.391(3) . ?
N3 C17 1.444(3) . ?
N4 C29 1.330(3) . ?
N5 C29 1.352(3) . ?
N5 C30 1.390(3) . ?
N5 C32 1.444(3) . ?
N6 C29 1.357(3) . ?
N6 C31 1.394(2) . ?
N6 C44 1.445(3) . ?
C1 H1A 0.98(3) . ?
C1 H1B 0.94(3) . ?
C3 H3 0.9500 . ?
C3 C4 1.326(3) . ?
C4 H4 0.9500 . ?
C5 C6 1.399(3) . ?
C5 C10 1.401(3) . ?
C6 C7 1.390(3) . ?
C6 C11 1.517(3) . ?
C7 H7 0.9500 . ?
C7 C8 1.390(3) . ?
C8 H8 0.9500 . ?
C8 C9 1.386(3) . ?
C9 H9 0.9500 . ?
C9 C10 1.392(3) . ?
C10 C14 1.522(3) . ?
C11 H11 1.0000 . ?
C11 C12 1.531(3) . ?
C11 C13 1.536(3) . ?
C12 H12A 0.9800 . ?
C12 H12B 0.9800 . ?
C12 H12C 0.9800 . ?
C13 H13A 0.9800 . ?
C13 H13B 0.9800 . ?
C13 H13C 0.9800 . ?
C14 H14 1.0000 . ?
C14 C15 1.517(4) . ?
C14 C16 1.533(3) . ?
C15 H15A 0.9800 . ?
C15 H15B 0.9800 . ?
C15 H15C 0.9800 . ?
C16 H16A 0.9800 . ?
C16 H16B 0.9800 . ?
C16 H16C 0.9800 . ?
C17 C18 1.403(3) . ?
C17 C22 1.394(3) . ?
C18 C19 1.385(3) . ?
C18 C23 1.504(3) . ?
C19 H19 0.9500 . ?
C19 C20 1.384(4) . ?
C20 H20 0.9500 . ?
C20 C21 1.383(3) . ?
C21 H21 0.9500 . ?
C21 C22 1.395(3) . ?
C22 C26 1.522(3) . ?
C23 H23 1.0000 . ?
C23 C24 1.521(4) . ?
C23 C25 1.530(3) . ?
C24 H24A 0.9800 . ?
C24 H24B 0.9800 . ?
C24 H24C 0.9800 . ?
C25 H25A 0.9800 . ?
C25 H25B 0.9800 . ?
C25 H25C 0.9800 . ?
C26 H26 1.0000 . ?
C26 H26A 1.0000 . ?
C26 C27 1.554(5) . ?
C26 C27A 1.467(12) . ?
C26 C28 1.519(4) . ?
C26 C28A 1.581(10) . ?
C27 H27A 0.9800 . ?
C27 H27B 0.9800 . ?
C27 H27C 0.9800 . ?
C27A H27D 0.9800 . ?
C27A H27E 0.9800 . ?
C27A H27F 0.9800 . ?
C28 H28A 0.9800 . ?
C28 H28B 0.9800 . ?
C28 H28C 0.9800 . ?
C28A H28D 0.9800 . ?
C28A H28E 0.9800 . ?
C28A H28F 0.9800 . ?
C30 H30 0.9500 . ?
C30 C31 1.332(3) . ?
C31 H31 0.9500 . ?
C32 C33 1.394(3) . ?
C32 C37 1.389(3) . ?
C33 C34 1.396(3) . ?
C33 C38 1.522(4) . ?
C34 H34 0.9500 . ?
C34 C35 1.377(4) . ?
C35 H35 0.9500 . ?
C35 C36 1.382(4) . ?
C36 H36 0.9500 . ?
C36 C37 1.396(3) . ?
C37 C41 1.515(3) . ?
C38 H38 1.0000 . ?
C38 C39 1.521(4) . ?
C38 C40 1.534(4) . ?
C39 H39A 0.9800 . ?
C39 H39B 0.9800 . ?
C39 H39C 0.9800 . ?
C40 H40A 0.9800 . ?
C40 H40B 0.9800 . ?
C40 H40C 0.9800 . ?
C41 H41 1.0000 . ?
C41 C42 1.508(4) . ?
C41 C43 1.529(4) . ?
C42 H42A 0.9800 . ?
C42 H42B 0.9800 . ?
C42 H42C 0.9800 . ?
C43 H43A 0.9800 . ?
C43 H43B 0.9800 . ?
C43 H43C 0.9800 . ?
C44 C45 1.401(3) . ?
C44 C49 1.404(3) . ?
C45 C46 1.393(3) . ?
C45 C50 1.519(3) . ?
C46 H46 0.9500 . ?
C46 C47 1.379(4) . ?
C47 H47 0.9500 . ?
C47 C48 1.379(4) . ?
C48 H48 0.9500 . ?
C48 C49 1.396(3) . ?
C49 C53 1.518(3) . ?
C50 H50 1.0000 . ?
C50 C51 1.532(3) . ?
C50 C52 1.535(3) . ?
C51 H51A 0.9800 . ?
C51 H51B 0.9800 . ?
C51 H51C 0.9800 . ?
C52 H52A 0.9800 . ?
C52 H52B 0.9800 . ?
C52 H52C 0.9800 . ?
C53 H53 1.0000 . ?
C53 C54 1.530(3) . ?
C53 C55 1.525(3) . ?
C54 H54A 0.9800 . ?
C54 H54B 0.9800 . ?
C54 H54C 0.9800 . ?
C55 H55A 0.9800 . ?
C55 H55B 0.9800 . ?
C55 H55C 0.9800 . ?
P2 N7 1.5624(17) . ?
P2 N10 1.5786(17) . ?
P2 C56 1.621(2) . ?
N7 C57 1.315(3) . ?
N8 C57 1.359(2) . ?
N8 C58 1.393(3) . ?
N8 C60 1.442(2) . ?
N9 C57 1.361(2) . ?
N9 C59 1.396(2) . ?
N9 C72 1.438(3) . ?
N10 C84 1.335(3) . ?
N11 C84 1.356(3) . ?
N11 C85 1.391(3) . ?
N11 C87 1.444(3) . ?
N12 C84 1.354(3) . ?
N12 C86 1.392(3) . ?
N12 C99 1.445(3) . ?
C56 H56A 0.94(3) . ?
C56 H56B 0.93(3) . ?
C58 H58 0.9500 . ?
C58 C59 1.338(3) . ?
C59 H59 0.9500 . ?
C60 C61 1.394(3) . ?
C60 C65 1.395(3) . ?
C61 C62 1.398(3) . ?
C61 C66 1.516(3) . ?
C62 H62 0.9500 . ?
C62 C63 1.374(4) . ?
C63 H63 0.9500 . ?
C63 C64 1.376(4) . ?
C64 H64 0.9500 . ?
C64 C65 1.391(3) . ?
C65 C69 1.516(4) . ?
C66 H66 1.0000 . ?
C66 C67 1.528(3) . ?
C66 C68 1.534(3) . ?
C67 H67A 0.9800 . ?
C67 H67B 0.9800 . ?
C67 H67C 0.9800 . ?
C68 H68A 0.9800 . ?
C68 H68B 0.9800 . ?
C68 H68C 0.9800 . ?
C69 H69 1.0000 . ?
C69 C70 1.533(4) . ?
C69 C71 1.527(4) . ?
C70 H70A 0.9800 . ?
C70 H70B 0.9800 . ?
C70 H70C 0.9800 . ?
C71 H71A 0.9800 . ?
C71 H71B 0.9800 . ?
C71 H71C 0.9800 . ?
C72 C73 1.397(3) . ?
C72 C77 1.402(3) . ?
C73 C74 1.394(3) . ?
C73 C78 1.523(4) . ?
C74 H74 0.9500 . ?
C74 C75 1.384(5) . ?
C75 H75 0.9500 . ?
C75 C76 1.372(5) . ?
C76 H76 0.9500 . ?
C76 C77 1.390(3) . ?
C77 C81 1.519(4) . ?
C78 H78 1.0000 . ?
C78 C79 1.534(4) . ?
C78 C80 1.537(3) . ?
C79 H79A 0.9800 . ?
C79 H79B 0.9800 . ?
C79 H79C 0.9800 . ?
C80 H80A 0.9800 . ?
C80 H80B 0.9800 . ?
C80 H80C 0.9800 . ?
C81 H81 1.0000 . ?
C81 H81A 1.0000 . ?
C81 C82 1.530(11) . ?
C81 C83 1.526(3) . ?
C81 C82A 1.566(8) . ?
C82 H82A 0.9800 . ?
C82 H82B 0.9800 . ?
C82 H82C 0.9800 . ?
C83 H83A 0.9800 . ?
C83 H83B 0.9800 . ?
C83 H83C 0.9800 . ?
C85 H85 0.9500 . ?
C85 C86 1.337(3) . ?
C86 H86 0.9500 . ?
C87 C88 1.397(3) . ?
C87 C92 1.404(3) . ?
C88 C89 1.389(3) . ?
C88 C93 1.520(3) . ?
C89 H89 0.9500 . ?
C89 C90 1.382(3) . ?
C90 H90 0.9500 . ?
C90 C91 1.376(3) . ?
C91 H91 0.9500 . ?
C91 C92 1.392(3) . ?
C92 C96 1.518(3) . ?
C93 H93 1.0000 . ?
C93 C94 1.529(3) . ?
C93 C95 1.522(3) . ?
C94 H94A 0.9800 . ?
C94 H94B 0.9800 . ?
C94 H94C 0.9800 . ?
C95 H95A 0.9800 . ?
C95 H95B 0.9800 . ?
C95 H95C 0.9800 . ?
C96 H96 1.0000 . ?
C96 C97 1.525(3) . ?
C96 C98 1.530(3) . ?
C97 H97A 0.9800 . ?
C97 H97B 0.9800 . ?
C97 H97C 0.9800 . ?
C98 H98A 0.9800 . ?
C98 H98B 0.9800 . ?
C98 H98C 0.9800 . ?
C99 C100 1.402(3) . ?
C99 C104 1.401(3) . ?
C100 C101 1.388(3) . ?
C100 C105 1.516(3) . ?
C101 H101 0.9500 . ?
C101 C102 1.375(4) . ?
C102 H102 0.9500 . ?
C102 C103 1.379(4) . ?
C103 H103 0.9500 . ?
C103 C104 1.396(3) . ?
C104 C108 1.521(3) . ?
C105 H105 1.0000 . ?
C105 C106 1.536(3) . ?
C105 C107 1.534(3) . ?
C106 H10A 0.9800 . ?
C106 H10B 0.9800 . ?
C106 H10C 0.9800 . ?
C107 H10D 0.9800 . ?
C107 H10E 0.9800 . ?
C107 H10F 0.9800 . ?
C108 H108 1.0000 . ?
C108 C109 1.531(3) . ?
C108 C110 1.529(3) . ?
C109 H10G 0.9800 . ?
C109 H10H 0.9800 . ?
C109 H10I 0.9800 . ?
C110 H11A 0.9800 . ?
C110 H11B 0.9800 . ?
C110 H11C 0.9800 . ?
S1 O1 1.4410(16) . ?
S1 O2 1.4417(17) . ?
S1 O3 1.4407(16) . ?
S1 C111 1.826(3) . ?
F1 C111 1.340(3) . ?
F2 C111 1.337(3) . ?
F3 C111 1.332(3) . ?
C112 F4 1.342(5) . ?
C112 F5 1.314(5) . ?
C112 F6 1.313(6) . ?
C112 S2 1.851(5) . ?
S2 O6 1.423(4) . ?
S2 O5 1.432(5) . ?
S2 O4 1.449(4) . ?
C114 F5B 1.367(17) . ?
C114 F4B 1.347(19) . ?
C114 F6B 1.354(18) . ?
C114 S2B 1.792(15) . ?
S2B O6B 1.408(12) . ?
S2B O5B 1.384(12) . ?
S2B O4B 1.417(11) . ?
C113 F5C 1.360(16) . ?
C113 F6C 1.343(16) . ?
C113 F4C 1.321(16) . ?
C113 S2C 1.744(16) . ?
S2C O6C 1.53(2) . ?
S2C O5C 1.523(16) . ?
S2C O4C 1.514(17) . ?
C82A H82D 0.9800 . ?
C82A H82E 0.9800 . ?
C82A H82F 0.9800 . ?

loop_
_geom_torsion_atom_site_label_1
_geom_torsion_atom_site_label_2
_geom_torsion_atom_site_label_3
_geom_torsion_atom_site_label_4
_geom_torsion
_geom_torsion_site_symmetry_1
_geom_torsion_site_symmetry_2
_geom_torsion_site_symmetry_3
_geom_torsion_site_symmetry_4
_geom_torsion_publ_flag
P1 N1 C2 N2 -32.3(4) . . . . ?
P1 N1 C2 N3 152.46(17) . . . . ?
P1 N4 C29 N5 133.15(19) . . . . ?
P1 N4 C29 N6 -55.0(3) . . . . ?
N1 P1 N4 C29 148.26(19) . . . . ?
N2 C3 C4 N3 -0.7(2) . . . . ?
N2 C5 C6 C7 -174.89(19) . . . . ?
N2 C5 C6 C11 6.4(3) . . . . ?
N2 C5 C10 C9 175.58(19) . . . . ?
N2 C5 C10 C14 -7.4(3) . . . . ?
N3 C17 C18 C19 -177.67(19) . . . . ?
N3 C17 C18 C23 -1.9(3) . . . . ?
N3 C17 C22 C21 177.31(18) . . . . ?
N3 C17 C22 C26 -4.7(3) . . . . ?
N4 P1 N1 C2 144.6(2) . . . . ?
N5 C30 C31 N6 0.2(2) . . . . ?
N5 C32 C33 C34 179.82(19) . . . . ?
N5 C32 C33 C38 -3.0(3) . . . . ?
N5 C32 C37 C36 179.22(19) . . . . ?
N5 C32 C37 C41 -4.5(3) . . . . ?
N6 C44 C45 C46 173.90(18) . . . . ?
N6 C44 C45 C50 -5.7(3) . . . . ?
N6 C44 C49 C48 -175.70(19) . . . . ?
N6 C44 C49 C53 2.5(3) . . . . ?
C1 P1 N1 C2 -39.6(3) . . . . ?
C1 P1 N4 C29 -27.7(3) . . . . ?
C2 N2 C3 C4 0.2(2) . . . . ?
C2 N2 C5 C6 103.6(2) . . . . ?
C2 N2 C5 C10 -73.0(3) . . . . ?
C2 N3 C4 C3 1.0(2) . . . . ?
C2 N3 C17 C18 105.9(2) . . . . ?
C2 N3 C17 C22 -73.2(3) . . . . ?
C3 N2 C2 N1 -175.5(2) . . . . ?
C3 N2 C2 N3 0.4(2) . . . . ?
C3 N2 C5 C6 -73.3(3) . . . . ?
C3 N2 C5 C10 110.1(2) . . . . ?
C4 N3 C2 N1 175.49(19) . . . . ?
C4 N3 C2 N2 -0.8(2) . . . . ?
C4 N3 C17 C18 -75.9(3) . . . . ?
C4 N3 C17 C22 105.0(2) . . . . ?
C5 N2 C2 N1 7.1(3) . . . . ?
C5 N2 C2 N3 -177.03(18) . . . . ?
C5 N2 C3 C4 177.5(2) . . . . ?
C5 C6 C7 C8 -0.9(3) . . . . ?
C5 C6 C11 C12 -139.4(2) . . . . ?
C5 C6 C11 C13 97.6(3) . . . . ?
C5 C10 C14 C15 -89.3(3) . . . . ?
C5 C10 C14 C16 148.0(2) . . . . ?
C6 C5 C10 C9 -0.8(3) . . . . ?
C6 C5 C10 C14 176.2(2) . . . . ?
C6 C7 C8 C9 -0.3(4) . . . . ?
C7 C6 C11 C12 41.9(3) . . . . ?
C7 C6 C11 C13 -81.1(3) . . . . ?
C7 C8 C9 C10 1.0(4) . . . . ?
C8 C9 C10 C5 -0.5(3) . . . . ?
C8 C9 C10 C14 -177.5(2) . . . . ?
C9 C10 C14 C15 87.6(3) . . . . ?
C9 C10 C14 C16 -35.2(3) . . . . ?
C10 C5 C6 C7 1.5(3) . . . . ?
C10 C5 C6 C11 -177.2(2) . . . . ?
C11 C6 C7 C8 177.8(2) . . . . ?
C17 N3 C2 N1 -6.0(3) . . . . ?
C17 N3 C2 N2 177.68(18) . . . . ?
C17 N3 C4 C3 -177.5(2) . . . . ?
C17 C18 C19 C20 0.0(3) . . . . ?
C17 C18 C23 C24 -93.4(3) . . . . ?
C17 C18 C23 C25 142.8(2) . . . . ?
C17 C22 C26 C27 124.2(3) . . . . ?
C17 C22 C26 C27A 161.6(8) . . . . ?
C17 C22 C26 C28 -115.8(3) . . . . ?
C17 C22 C26 C28A -76.9(7) . . . . ?
C18 C17 C22 C21 -1.8(3) . . . . ?
C18 C17 C22 C26 176.1(2) . . . . ?
C18 C19 C20 C21 -1.0(4) . . . . ?
C19 C18 C23 C24 82.1(3) . . . . ?
C19 C18 C23 C25 -41.7(3) . . . . ?
C19 C20 C21 C22 0.7(3) . . . . ?
C20 C21 C22 C17 0.7(3) . . . . ?
C20 C21 C22 C26 -177.3(2) . . . . ?
C21 C22 C26 C27 -57.9(3) . . . . ?
C21 C22 C26 C27A -20.5(9) . . . . ?
C21 C22 C26 C28 62.0(3) . . . . ?
C21 C22 C26 C28A 101.0(7) . . . . ?
C22 C17 C18 C19 1.5(3) . . . . ?
C22 C17 C18 C23 177.2(2) . . . . ?
C23 C18 C19 C20 -175.7(2) . . . . ?
C29 N5 C30 C31 -0.3(2) . . . . ?
C29 N5 C32 C33 92.5(2) . . . . ?
C29 N5 C32 C37 -88.2(3) . . . . ?
C29 N6 C31 C30 0.0(2) . . . . ?
C29 N6 C44 C45 112.9(2) . . . . ?
C29 N6 C44 C49 -70.7(3) . . . . ?
C30 N5 C29 N4 173.81(19) . . . . ?
C30 N5 C29 N6 0.3(2) . . . . ?
C30 N5 C32 C33 -89.1(3) . . . . ?
C30 N5 C32 C37 90.2(3) . . . . ?
C31 N6 C29 N4 -173.2(2) . . . . ?
C31 N6 C29 N5 -0.2(2) . . . . ?
C31 N6 C44 C45 -72.1(3) . . . . ?
C31 N6 C44 C49 104.2(2) . . . . ?
C32 N5 C29 N4 -7.6(3) . . . . ?
C32 N5 C29 N6 178.95(18) . . . . ?
C32 N5 C30 C31 -178.92(19) . . . . ?
C32 C33 C34 C35 0.9(3) . . . . ?
C32 C33 C38 C39 -99.3(3) . . . . ?
C32 C33 C38 C40 135.3(3) . . . . ?
C32 C37 C41 C42 139.1(2) . . . . ?
C32 C37 C41 C43 -96.7(3) . . . . ?
C33 C32 C37 C36 -1.6(3) . . . . ?
C33 C32 C37 C41 174.7(2) . . . . ?
C33 C34 C35 C36 -1.3(4) . . . . ?
C34 C33 C38 C39 77.7(3) . . . . ?
C34 C33 C38 C40 -47.7(3) . . . . ?
C34 C35 C36 C37 0.3(4) . . . . ?
C35 C36 C37 C32 1.1(3) . . . . ?
C35 C36 C37 C41 -175.1(2) . . . . ?
C36 C37 C41 C42 -44.9(3) . . . . ?
C36 C37 C41 C43 79.4(3) . . . . ?
C37 C32 C33 C34 0.6(3) . . . . ?
C37 C32 C33 C38 177.7(2) . . . . ?
C38 C33 C34 C35 -176.3(2) . . . . ?
C44 N6 C29 N4 2.4(3) . . . . ?
C44 N6 C29 N5 175.36(18) . . . . ?
C44 N6 C31 C30 -175.68(18) . . . . ?
C44 C45 C46 C47 2.1(3) . . . . ?
C44 C45 C50 C51 -133.6(2) . . . . ?
C44 C45 C50 C52 103.6(2) . . . . ?
C44 C49 C53 C54 -113.0(2) . . . . ?
C44 C49 C53 C55 124.2(2) . . . . ?
C45 C44 C49 C48 0.4(3) . . . . ?
C45 C44 C49 C53 178.7(2) . . . . ?
C45 C46 C47 C48 -0.2(3) . . . . ?
C46 C45 C50 C51 46.8(3) . . . . ?
C46 C45 C50 C52 -76.0(3) . . . . ?
C46 C47 C48 C49 -1.8(3) . . . . ?
C47 C48 C49 C44 1.6(3) . . . . ?
C47 C48 C49 C53 -176.7(2) . . . . ?
C48 C49 C53 C54 65.2(3) . . . . ?
C48 C49 C53 C55 -57.6(3) . . . . ?
C49 C44 C45 C46 -2.3(3) . . . . ?
C49 C44 C45 C50 178.2(2) . . . . ?
C50 C45 C46 C47 -178.3(2) . . . . ?
P2 N7 C57 N8 173.71(18) . . . . ?
P2 N7 C57 N9 -10.6(4) . . . . ?
P2 N10 C84 N11 120.8(2) . . . . ?
P2 N10 C84 N12 -66.6(3) . . . . ?
N7 P2 N10 C84 155.37(17) . . . . ?
N8 C58 C59 N9 0.3(2) . . . . ?
N8 C60 C61 C62 178.64(18) . . . . ?
N8 C60 C61 C66 0.6(3) . . . . ?
N8 C60 C65 C64 -179.87(19) . . . . ?
N8 C60 C65 C69 -3.2(3) . . . . ?
N9 C72 C73 C74 -178.45(19) . . . . ?
N9 C72 C73 C78 -0.4(3) . . . . ?
N9 C72 C77 C76 178.97(19) . . . . ?
N9 C72 C77 C81 -3.9(3) . . . . ?
N10 P2 N7 C57 147.4(2) . . . . ?
N11 C85 C86 N12 -0.2(2) . . . . ?
N11 C87 C88 C89 178.23(18) . . . . ?
N11 C87 C88 C93 0.9(3) . . . . ?
N11 C87 C92 C91 -178.87(18) . . . . ?
N11 C87 C92 C96 -2.0(3) . . . . ?
N12 C99 C100 C101 176.05(19) . . . . ?
N12 C99 C100 C105 -1.9(3) . . . . ?
N12 C99 C104 C103 -176.92(19) . . . . ?
N12 C99 C104 C108 1.4(3) . . . . ?
C56 P2 N7 C57 -33.5(3) . . . . ?
C56 P2 N10 C84 -23.8(2) . . . . ?
C57 N8 C58 C59 1.0(2) . . . . ?
C57 N8 C60 C61 -92.0(2) . . . . ?
C57 N8 C60 C65 87.8(2) . . . . ?
C57 N9 C59 C58 -1.5(2) . . . . ?
C57 N9 C72 C73 105.1(2) . . . . ?
C57 N9 C72 C77 -75.2(3) . . . . ?
C58 N8 C57 N7 174.80(18) . . . . ?
C58 N8 C57 N9 -1.9(2) . . . . ?
C58 N8 C60 C61 98.8(2) . . . . ?
C58 N8 C60 C65 -81.5(3) . . . . ?
C59 N9 C57 N7 -174.2(2) . . . . ?
C59 N9 C57 N8 2.0(2) . . . . ?
C59 N9 C72 C73 -76.2(3) . . . . ?
C59 N9 C72 C77 103.5(2) . . . . ?
C60 N8 C57 N7 4.1(3) . . . . ?
C60 N8 C57 N9 -172.58(18) . . . . ?
C60 N8 C58 C59 171.47(19) . . . . ?
C60 C61 C62 C63 1.3(3) . . . . ?
C60 C61 C66 C67 104.6(2) . . . . ?
C60 C61 C66 C68 -132.0(2) . . . . ?
C60 C65 C69 C70 -105.7(2) . . . . ?
C60 C65 C69 C71 129.7(2) . . . . ?
C61 C60 C65 C64 -0.1(3) . . . . ?
C61 C60 C65 C69 176.5(2) . . . . ?
C61 C62 C63 C64 -0.2(3) . . . . ?
C62 C61 C66 C67 -73.3(3) . . . . ?
C62 C61 C66 C68 50.1(3) . . . . ?
C62 C63 C64 C65 -1.1(4) . . . . ?
C63 C64 C65 C60 1.2(3) . . . . ?
C63 C64 C65 C69 -175.4(2) . . . . ?
C64 C65 C69 C70 70.8(3) . . . . ?
C64 C65 C69 C71 -53.8(3) . . . . ?
C65 C60 C61 C62 -1.1(3) . . . . ?
C65 C60 C61 C66 -179.1(2) . . . . ?
C66 C61 C62 C63 179.3(2) . . . . ?
C72 N9 C57 N7 4.7(4) . . . . ?
C72 N9 C57 N8 -179.13(18) . . . . ?
C72 N9 C59 C58 179.70(19) . . . . ?
C72 C73 C74 C75 -0.7(3) . . . . ?
C72 C73 C78 C79 -89.3(3) . . . . ?
C72 C73 C78 C80 146.1(2) . . . . ?
C72 C77 C81 C82 -82.1(9) . . . . ?
C72 C77 C81 C83 136.8(2) . . . . ?
C72 C77 C81 C82A -110.1(8) . . . . ?
C73 C72 C77 C76 -1.3(3) . . . . ?
C73 C72 C77 C81 175.8(2) . . . . ?
C73 C74 C75 C76 -1.0(4) . . . . ?
C74 C73 C78 C79 88.7(3) . . . . ?
C74 C73 C78 C80 -35.9(3) . . . . ?
C74 C75 C76 C77 1.6(4) . . . . ?
C75 C76 C77 C72 -0.4(3) . . . . ?
C75 C76 C77 C81 -177.6(2) . . . . ?
C76 C77 C81 C82 94.9(9) . . . . ?
C76 C77 C81 C83 -46.2(3) . . . . ?
C76 C77 C81 C82A 66.9(8) . . . . ?
C77 C72 C73 C74 1.9(3) . . . . ?
C77 C72 C73 C78 180.0(2) . . . . ?
C78 C73 C74 C75 -178.8(2) . . . . ?
C84 N11 C85 C86 0.4(2) . . . . ?
C84 N11 C87 C88 87.2(2) . . . . ?
C84 N11 C87 C92 -95.1(2) . . . . ?
C84 N12 C86 C85 0.0(2) . . . . ?
C84 N12 C99 C100 114.1(2) . . . . ?
C84 N12 C99 C104 -69.5(3) . . . . ?
C85 N11 C84 N10 173.50(19) . . . . ?
C85 N11 C84 N12 -0.4(2) . . . . ?
C85 N11 C87 C88 -87.8(2) . . . . ?
C85 N11 C87 C92 89.9(2) . . . . ?
C86 N12 C84 N10 -173.4(2) . . . . ?
C86 N12 C84 N11 0.3(2) . . . . ?
C86 N12 C99 C100 -74.6(3) . . . . ?
C86 N12 C99 C104 101.7(2) . . . . ?
C87 N11 C84 N10 -2.1(3) . . . . ?
C87 N11 C84 N12 -176.03(18) . . . . ?
C87 N11 C85 C86 176.01(19) . . . . ?
C87 C88 C89 C90 0.3(3) . . . . ?
C87 C88 C93 C94 105.1(2) . . . . ?
C87 C88 C93 C95 -131.5(2) . . . . ?
C87 C92 C96 C97 127.5(2) . . . . ?
C87 C92 C96 C98 -108.7(2) . . . . ?
C88 C87 C92 C91 -1.3(3) . . . . ?
C88 C87 C92 C96 175.60(19) . . . . ?
C88 C89 C90 C91 -0.5(3) . . . . ?
C89 C88 C93 C94 -72.2(3) . . . . ?
C89 C88 C93 C95 51.2(3) . . . . ?
C89 C90 C91 C92 -0.2(3) . . . . ?
C90 C91 C92 C87 1.1(3) . . . . ?
C90 C91 C92 C96 -175.9(2) . . . . ?
C91 C92 C96 C97 -55.7(3) . . . . ?
C91 C92 C96 C98 68.0(3) . . . . ?
C92 C87 C88 C89 0.6(3) . . . . ?
C92 C87 C88 C93 -176.7(2) . . . . ?
C93 C88 C89 C90 177.7(2) . . . . ?
C99 N12 C84 N10 -1.0(3) . . . . ?
C99 N12 C84 N11 172.65(18) . . . . ?
C99 N12 C86 C85 -172.43(19) . . . . ?
C99 C100 C101 C102 0.5(3) . . . . ?
C99 C100 C105 C106 -130.0(2) . . . . ?
C99 C100 C105 C107 107.1(2) . . . . ?
C99 C104 C108 C109 -118.6(2) . . . . ?
C99 C104 C108 C110 118.7(2) . . . . ?
C100 C99 C104 C103 -0.7(3) . . . . ?
C100 C99 C104 C108 177.6(2) . . . . ?
C100 C101 C102 C103 0.0(4) . . . . ?
C101 C100 C105 C106 52.0(3) . . . . ?
C101 C100 C105 C107 -70.8(3) . . . . ?
C101 C102 C103 C104 -0.9(4) . . . . ?
C102 C103 C104 C99 1.3(3) . . . . ?
C102 C103 C104 C108 -177.2(2) . . . . ?
C103 C104 C108 C109 59.7(3) . . . . ?
C103 C104 C108 C110 -63.0(3) . . . . ?
C104 C99 C100 C101 -0.1(3) . . . . ?
C104 C99 C100 C105 -178.1(2) . . . . ?
C105 C100 C101 C102 178.6(2) . . . . ?
O1 S1 C111 F1 -58.47(18) . . . . ?
O1 S1 C111 F2 -178.17(16) . . . . ?
O1 S1 C111 F3 61.5(2) . . . . ?
O2 S1 C111 F1 -178.15(16) . . . . ?
O2 S1 C111 F2 62.14(19) . . . . ?
O2 S1 C111 F3 -58.2(2) . . . . ?
O3 S1 C111 F1 61.30(18) . . . . ?
O3 S1 C111 F2 -58.40(19) . . . . ?
O3 S1 C111 F3 -178.71(17) . . . . ?
F4 C112 S2 O6 -55.8(4) . . . . ?
F4 C112 S2 O5 66.5(4) . . . . ?
F4 C112 S2 O4 -172.7(3) . . . . ?
F5 C112 S2 O6 -175.4(3) . . . . ?
F5 C112 S2 O5 -53.1(4) . . . . ?
F5 C112 S2 O4 67.7(4) . . . . ?
F6 C112 S2 O6 61.1(4) . . . . ?
F6 C112 S2 O5 -176.6(4) . . . . ?
F6 C112 S2 O4 -55.8(4) . . . . ?
F5B C114 S2B O6B -62.9(15) . . . . ?
F5B C114 S2B O5B 54.9(15) . . . . ?
F5B C114 S2B O4B 172.2(12) . . . . ?
F4B C114 S2B O6B 176.9(17) . . . . ?
F4B C114 S2B O5B -65.3(19) . . . . ?
F4B C114 S2B O4B 52.0(19) . . . . ?
F6B C114 S2B O6B 48.8(17) . . . . ?
F6B C114 S2B O5B 166.5(15) . . . . ?
F6B C114 S2B O4B -76.2(16) . . . . ?
F5C C113 S2C O6C -56.3(18) . . . . ?
F5C C113 S2C O5C 60.0(19) . . . . ?
F5C C113 S2C O4C -177.7(14) . . . . ?
F6C C113 S2C O6C -171(2) . . . . ?
F6C C113 S2C O5C -55(2) . . . . ?
F6C C113 S2C O4C 67(2) . . . . ?
F4C C113 S2C O6C 57.4(19) . . . . ?
F4C C113 S2C O5C 173.7(15) . . . . ?
F4C C113 S2C O4C -64.0(17) . . . . ?
